data_4101769
loop_
_publ_author_name
'Frances Namuswe'
'Takahiro Hayashi'
'Yunbo Jiang'
'Gary D. Kasper'
'Amy A. Narducci Sarjeant'
'Pierre Mo\"enne-Loccoz'
'David P. Goldberg'

_publ_section_title
;
 Influence of the Nitrogen Donors on Nonheme Iron Models of Superoxide
 Reductase: High-Spin FeIII-OOR Complexes
;
_journal_name_full 'Journal of the American Chemical Society'
_journal_page_first 157
_journal_page_last 167
_journal_paper_doi 10.1021/ja904818z
_journal_volume 132
_journal_year 2010
_chemical_formula_moiety '2(C21 H39 Fe N4 S), 2(C24 H20 B), 3(C H2 Cl2)'
_chemical_formula_sum 'C93 H124 B2 Cl6 Fe2 N8 S2'
_chemical_formula_weight 1764.14
_chemical_name_systematic
; 
 ? 
;
_space_group_IT_number 14
_symmetry_cell_setting monoclinic
_symmetry_space_group_name_Hall '-P 2ybc'
_symmetry_space_group_name_H-M 'P 1 21/c 1'
_atom_sites_solution_hydrogens geom
_atom_sites_solution_primary direct
_atom_sites_solution_secondary difmap
_audit_creation_date
;
'Fri Sep 19 15:23:42 2008'
;
_audit_creation_method SHELXL-97
_cell_angle_alpha 90.00
_cell_angle_beta 106.1930(10)
_cell_angle_gamma 90.00
_cell_formula_units_Z 4
_cell_length_a 28.3020(4)
_cell_length_b 18.3435(2)
_cell_length_c 18.0349(2)
_cell_measurement_reflns_used 58253
_cell_measurement_temperature 110
_cell_measurement_theta_max 28.9997
_cell_measurement_theta_min 3.8197
_cell_volume 8991.51(19)
_computing_cell_refinement 'Oxford Diffraction CrysAlis RED'
_computing_data_collection 'Oxford Diffraction CrysAlis CCD'
_computing_data_reduction 'Oxford Diffraction CrysAlis RED'
_computing_molecular_graphics 'Sheldrick, G.M. (2000). SHELXTL v6.10.'
_computing_publication_material 'Sheldrick, G.M. (2000). SHELXTL v6.10.'
_computing_structure_refinement 'Sheldrick, G.M. (2000). SHELXTL v6.10.'
_computing_structure_solution 'Sheldrick, G.M. (2000). SHELXTL v6.10.'
_diffrn_ambient_temperature 110
_diffrn_detector_area_resol_mean 15.9890
_diffrn_measured_fraction_theta_full 0.982
_diffrn_measured_fraction_theta_max 0.982
_diffrn_measurement_details 'see scan set'
_diffrn_measurement_device Kappa
_diffrn_measurement_device_type Xcalibur3
_diffrn_measurement_method ' omega scans'
_diffrn_orient_matrix_UB_11 -0.0309958848
_diffrn_orient_matrix_UB_12 -0.0223930420
_diffrn_orient_matrix_UB_13 0.0020698011
_diffrn_orient_matrix_UB_21 0.0215108600
_diffrn_orient_matrix_UB_22 -0.0102756745
_diffrn_orient_matrix_UB_23 0.0240701455
_diffrn_orient_matrix_UB_31 -0.0158629612
_diffrn_orient_matrix_UB_32 0.0297815194
_diffrn_orient_matrix_UB_33 0.0098728304
_diffrn_radiation_monochromator graphite
_diffrn_radiation_source 'Enhance (Mo) X-ray Source'
_diffrn_radiation_type 'Mo K\a'
_diffrn_radiation_wavelength 0.71073
_diffrn_reflns_av_R_equivalents 0.0409
_diffrn_reflns_av_sigmaI/netI 0.0346
_diffrn_reflns_limit_h_max 38
_diffrn_reflns_limit_h_min -31
_diffrn_reflns_limit_k_max 24
_diffrn_reflns_limit_k_min -24
_diffrn_reflns_limit_l_max 24
_diffrn_reflns_limit_l_min -24
_diffrn_reflns_number 110556
_diffrn_reflns_resolution_max 0.74
_diffrn_reflns_theta_full 28.70
_diffrn_reflns_theta_max 28.70
_diffrn_reflns_theta_min 3.83
_diffrn_source_current 40
_diffrn_source_power 2
_diffrn_source_voltage 50
_exptl_absorpt_coefficient_mu 0.598
_exptl_absorpt_correction_T_max 0.920
_exptl_absorpt_correction_T_min 0.729
_exptl_absorpt_correction_type analytical
_exptl_absorpt_process_details
;
CrysAlis RED, Oxford Diffraction Ltd.,
Version 1.171.32.15 (release 10-01-2008 CrysAlis171 .NET)
(compiled Jan 10 2008,16:37:18)
Analytical numeric absorption correction using a multifaceted crystal
            model based on expressions derived by R.C. Clark & J.S. Reid.
(Clark, R. C. & Reid, J. S. (1995). Acta Cryst. A51, 887-897)
;
_exptl_crystal_colour colorless
_exptl_crystal_density_diffrn 1.303
_exptl_crystal_density_method 'not measured'
_exptl_crystal_description tablet
_exptl_crystal_F_000 3736
_exptl_crystal_size_max 0.9641
_exptl_crystal_size_mid 0.5278
_exptl_crystal_size_min 0.1519
_refine_diff_density_max 1.006
_refine_diff_density_min -0.749
_refine_diff_density_rms 0.080
_refine_ls_extinction_method none
_refine_ls_goodness_of_fit_ref 1.047
_refine_ls_hydrogen_treatment constr
_refine_ls_matrix_type full
_refine_ls_number_parameters 1115
_refine_ls_number_reflns 22838
_refine_ls_number_restraints 6
_refine_ls_restrained_S_all 1.047
_refine_ls_R_factor_all 0.0850
_refine_ls_R_factor_gt 0.0610
_refine_ls_shift/su_max 0.010
_refine_ls_shift/su_mean 0.000
_refine_ls_structure_factor_coef Fsqd
_refine_ls_weighting_details 'calc w=1/[\s^2^(Fo^2^)+(0.0470P)^2^+20.6965P] where P=(Fo^2^+2Fc^2^)/3'
_refine_ls_weighting_scheme calc
_refine_ls_wR_factor_gt 0.1353
_refine_ls_wR_factor_ref 0.1449
_reflns_number_gt 17191
_reflns_number_total 22838
_reflns_threshold_expression >2sigma(I)
_cod_data_source_file ja904818z_si_001.cif
_cod_data_source_block x0489
_cod_original_sg_symbol_H-M 'P 1 21/c 1 '
_cod_database_code 4101769
_audit_creation_method_reference
;
CrysAlis RED, Oxford Diffraction Ltd.,
Version 1.171.32.15 (release 10-01-2008 CrysAlis171 .NET)
(compiled Jan 10 2008,16:37:18)
;
_computing_data_collection_reference
;
CrysAlis CCD, Oxford Diffraction Ltd.,
Version 1.171.32.15 (release 10-01-2008 CrysAlis171 .NET)
(compiled Jan 10 2008,16:37:18)
;
_computing_cell_refinment_reference
;
CrysAlis RED, Oxford Diffraction Ltd.,
Version 1.171.32.15 (release 10-01-2008 CrysAlis171 .NET)
(compiled Jan 10 2008,16:37:18)
;
_computing_data_reduction_reference
;
CrysAlis RED, Oxford Diffraction Ltd.,
Version 1.171.32.15 (release 10-01-2008 CrysAlis171 .NET)
(compiled Jan 10 2008,16:37:18)
;
_cell_measurement_resolution_max 0.73
_jhu_your_name_here 'Dr. Amy A Sarjeant'
_jhu_your_lab_here 'NCB 240'
_jhu_your_phone_number_here x6-8569
_jhu_your_email_here xray@jhu.edu
_jhu_institutional_source 'Goldberg Lab'
_jhu_submitting_scientist 'Frances Namuswe'
_jhu_scientist_phone x6-7464
_jhu_scientist_email frances@jhu.edu
_jhu_identifying_number x0489
_jhu_xray_labbook II-139
_jhu_crystalization_labbook
;
;
_jhu_crystalization_solvent 'Methylene Chloride'
_jhu_crystalization_method
;
;
_jhu_diffraction_detector_distance 50
_jhu_quality_factor 3

loop_
_symmetry_equiv_pos_as_xyz
'x, y, z'
'-x, y+1/2, -z+1/2'
'-x, -y, -z'
'x, -y-1/2, z-1/2'

loop_
_atom_site_label
_atom_site_type_symbol
_atom_site_fract_x
_atom_site_fract_y
_atom_site_fract_z
_atom_site_U_iso_or_equiv
_atom_site_adp_type
_atom_site_occupancy
_atom_site_symmetry_multiplicity
_atom_site_calc_flag
_atom_site_refinement_flags
_atom_site_disorder_assembly
_atom_site_disorder_group
Fe1 Fe 0.641745(14) 0.48993(2) 0.30460(2) 0.01784(8) Uani 1 1 d . . .
S1 S 0.71736(3) 0.42825(4) 0.34847(4) 0.02452(14) Uani 1 1 d . A .
N1 N 0.58257(9) 0.41404(15) 0.25092(14) 0.0292(5) Uani 1 1 d . A .
N2 N 0.63236(17) 0.5156(3) 0.1742(3) 0.0252(9) Uani 0.73 1 d P A 1
N2' N 0.6457(6) 0.5425(10) 0.1854(10) 0.048(4) Uani 0.27 1 d P A 2
N3 N 0.65810(9) 0.60601(13) 0.33550(13) 0.0247(5) Uani 1 1 d . A .
N4 N 0.62535(9) 0.46982(13) 0.41898(13) 0.0243(5) Uani 1 1 d . A .
C1 C 0.59093(13) 0.39797(19) 0.17470(18) 0.0358(7) Uani 1 1 d . . .
H1A H 0.6237 0.3755 0.1826 0.043 Uiso 1 1 calc R A 1
H1B H 0.5659 0.3628 0.1462 0.043 Uiso 1 1 calc R A 1
C2 C 0.58797(17) 0.4658(2) 0.1286(2) 0.0502(10) Uani 0.73 1 d P A 1
H2A H 0.5562 0.4908 0.1233 0.060 Uiso 0.73 1 calc PR A 1
H2B H 0.5909 0.4545 0.0764 0.060 Uiso 0.73 1 calc PR A 1
C2' C 0.58797(17) 0.4658(2) 0.1286(2) 0.0502(10) Uani 0.27 1 d P A 2
H2C H 0.6114 0.4554 0.0983 0.060 Uiso 0.27 1 calc PR A 2
H2D H 0.5551 0.4611 0.0911 0.060 Uiso 0.27 1 calc PR A 2
C3 C 0.61586(15) 0.5920(2) 0.1616(2) 0.0253(8) Uani 0.73 1 d P A 1
H3A H 0.5876 0.5993 0.1831 0.030 Uiso 0.73 1 calc PR A 1
H3B H 0.6043 0.6014 0.1054 0.030 Uiso 0.73 1 calc PR A 1
C4 C 0.6556(3) 0.6467(4) 0.1982(4) 0.0303(13) Uani 0.73 1 d P A 1
H4A H 0.6399 0.6949 0.1978 0.036 Uiso 0.73 1 calc PR A 1
H4I H 0.6783 0.6504 0.1653 0.036 Uiso 0.73 1 calc PR A 1
C3' C 0.5924(5) 0.5392(8) 0.1378(6) 0.042(3) Uani 0.27 1 d P A 2
H3K H 0.5699 0.5590 0.1661 0.051 Uiso 0.27 1 calc PR A 2
H3L H 0.5870 0.5649 0.0878 0.051 Uiso 0.27 1 calc PR A 2
C4' C 0.6512(13) 0.6258(17) 0.2036(19) 0.085(12) Uani 0.27 1 d P A 2
H4J H 0.6642 0.6515 0.1651 0.102 Uiso 0.27 1 calc PR A 2
H4K H 0.6192 0.6475 0.2034 0.102 Uiso 0.27 1 calc PR A 2
C5 C 0.68621(12) 0.63039(19) 0.28087(18) 0.0335(7) Uani 1 1 d . . .
H5A H 0.7105 0.5921 0.2789 0.040 Uiso 1 1 calc R A 1
H5B H 0.7048 0.6749 0.3022 0.040 Uiso 1 1 calc R A 1
C6 C 0.69371(11) 0.60837(17) 0.41336(17) 0.0294(6) Uani 1 1 d . . .
H6A H 0.7052 0.6592 0.4244 0.035 Uiso 1 1 calc R A .
H6B H 0.7226 0.5784 0.4126 0.035 Uiso 1 1 calc R . .
C7 C 0.67389(12) 0.58163(17) 0.47920(17) 0.0306(6) Uani 1 1 d . A .
H7A H 0.6972 0.5968 0.5287 0.037 Uiso 1 1 calc R . .
H7B H 0.6422 0.6066 0.4751 0.037 Uiso 1 1 calc R . .
C8 C 0.66574(11) 0.50046(17) 0.48236(15) 0.0264(6) Uani 1 1 d . . .
H8A H 0.6967 0.4754 0.4822 0.032 Uiso 1 1 calc R A .
H8B H 0.6589 0.4890 0.5320 0.032 Uiso 1 1 calc R . .
C9 C 0.62452(12) 0.39056(17) 0.43417(17) 0.0299(6) Uani 1 1 d . . .
H9A H 0.6196 0.3837 0.4860 0.036 Uiso 1 1 calc R A .
H9B H 0.6572 0.3702 0.4359 0.036 Uiso 1 1 calc R . .
C10 C 0.58532(13) 0.34603(19) 0.37596(19) 0.0364(7) Uani 1 1 d . A .
H10A H 0.5860 0.2956 0.3957 0.044 Uiso 1 1 calc R . .
H10B H 0.5526 0.3668 0.3736 0.044 Uiso 1 1 calc R . .
C11 C 0.59043(13) 0.34272(18) 0.2947(2) 0.0374(7) Uani 1 1 d . . .
H11A H 0.6238 0.3245 0.2973 0.045 Uiso 1 1 calc R A .
H11B H 0.5665 0.3067 0.2650 0.045 Uiso 1 1 calc R . .
C12 C 0.53095(12) 0.4375(2) 0.2388(2) 0.0380(7) Uani 1 1 d . . .
H12A H 0.5091 0.4053 0.2012 0.057 Uiso 1 1 calc R A .
H12B H 0.5271 0.4877 0.2194 0.057 Uiso 1 1 calc R . .
H12C H 0.5225 0.4352 0.2879 0.057 Uiso 1 1 calc R . .
C13 C 0.67367(19) 0.5042(4) 0.1395(4) 0.0268(12) Uani 0.73 1 d P A 1
H13A H 0.6648 0.5244 0.0871 0.040 Uiso 0.73 1 calc PR A 1
H13B H 0.6802 0.4519 0.1374 0.040 Uiso 0.73 1 calc PR A 1
H13C H 0.7032 0.5288 0.1711 0.040 Uiso 0.73 1 calc PR A 1
C13' C 0.6783(16) 0.517(2) 0.1504(19) 0.140(18) Uani 0.27 1 d PU A 2
H13D H 0.6838 0.5544 0.1144 0.209 Uiso 0.27 1 calc PR A 2
H13E H 0.6656 0.4729 0.1219 0.209 Uiso 0.27 1 calc PR A 2
H13F H 0.7094 0.5068 0.1892 0.209 Uiso 0.27 1 calc PR A 2
C14 C 0.61856(13) 0.65991(18) 0.33295(19) 0.0359(7) Uani 1 1 d . . .
H14A H 0.6328 0.7089 0.3419 0.054 Uiso 1 1 calc R A .
H14B H 0.6025 0.6483 0.3731 0.054 Uiso 1 1 calc R . .
H14C H 0.5943 0.6582 0.2822 0.054 Uiso 1 1 calc R . .
C15 C 0.57842(11) 0.50146(18) 0.42573(18) 0.0313(7) Uani 1 1 d . . .
H15A H 0.5769 0.4970 0.4792 0.047 Uiso 1 1 calc R A .
H15B H 0.5507 0.4752 0.3914 0.047 Uiso 1 1 calc R . .
H15C H 0.5767 0.5531 0.4111 0.047 Uiso 1 1 calc R . .
C16 C 0.74694(10) 0.40905(16) 0.27605(15) 0.0238(6) Uani 1 1 d . . .
C17 C 0.73484(11) 0.34716(17) 0.22989(17) 0.0292(6) Uani 1 1 d . A .
H17A H 0.7115 0.3135 0.2389 0.035 Uiso 1 1 calc R . .
C18 C 0.75636(12) 0.3340(2) 0.17092(18) 0.0364(7) Uani 1 1 d . . .
H18A H 0.7475 0.2918 0.1396 0.044 Uiso 1 1 calc R A .
C19 C 0.79082(13) 0.3822(2) 0.1576(2) 0.0415(8) Uani 1 1 d . A .
H19A H 0.8051 0.3736 0.1166 0.050 Uiso 1 1 calc R . .
C20 C 0.80429(12) 0.4425(2) 0.2040(2) 0.0376(8) Uani 1 1 d . . .
H20A H 0.8282 0.4754 0.1954 0.045 Uiso 1 1 calc R A .
C21 C 0.78308(11) 0.45557(18) 0.26352(18) 0.0299(6) Uani 1 1 d . A .
H21A H 0.7933 0.4966 0.2962 0.036 Uiso 1 1 calc R . .
Fe2 Fe 0.853792(13) 0.01306(2) 0.17367(2) 0.01606(8) Uani 1 1 d . . .
S2 S 0.76927(2) -0.00607(4) 0.15452(4) 0.02331(14) Uani 1 1 d . B .
N5 N 0.86410(8) 0.07336(13) 0.07669(13) 0.0222(5) Uani 1 1 d . B .
N6 N 0.85482(19) -0.0825(3) 0.0828(3) 0.0174(9) Uani 0.60 1 d P B 1
N6' N 0.8581(3) -0.1000(5) 0.1123(4) 0.0277(18) Uani 0.40 1 d P B 2
N7 N 0.89104(8) -0.05637(13) 0.27019(13) 0.0229(5) Uani 1 1 d . B .
N8 N 0.87199(9) 0.11312(13) 0.24807(14) 0.0251(5) Uani 1 1 d . B .
C22 C 0.84064(12) 0.02672(18) 0.00659(17) 0.0330(7) Uani 1 1 d . . .
H22A H 0.8050 0.0213 0.0012 0.040 Uiso 1 1 calc R B 1
H22B H 0.8444 0.0509 -0.0405 0.040 Uiso 1 1 calc R B 1
C23 C 0.8638(3) -0.0448(5) 0.0147(4) 0.0231(14) Uani 0.60 1 d P B 1
H23A H 0.8996 -0.0395 0.0219 0.028 Uiso 0.60 1 calc PR B 1
H23B H 0.8499 -0.0739 -0.0326 0.028 Uiso 0.60 1 calc PR B 1
C23' C 0.8719(6) -0.0428(9) -0.0050(8) 0.046(4) Uani 0.40 1 d P B 2
H23H H 0.8509 -0.0725 -0.0474 0.056 Uiso 0.40 1 calc PR B 2
H23I H 0.9000 -0.0252 -0.0226 0.056 Uiso 0.40 1 calc PR B 2
C24 C 0.89758(17) -0.1311(3) 0.1168(3) 0.0234(9) Uani 0.60 1 d P B 1
H24A H 0.9008 -0.1666 0.0772 0.028 Uiso 0.60 1 calc PR B 1
H24B H 0.9280 -0.1014 0.1313 0.028 Uiso 0.60 1 calc PR B 1
C25 C 0.8932(3) -0.1712(5) 0.1853(4) 0.0237(15) Uani 0.60 1 d P B 1
H25A H 0.9263 -0.1904 0.2119 0.028 Uiso 0.60 1 calc PR B 1
H25B H 0.8719 -0.2139 0.1665 0.028 Uiso 0.60 1 calc PR B 1
C24' C 0.8917(2) -0.0920(4) 0.0626(3) 0.0195(13) Uani 0.40 1 d P B 2
H24C H 0.8978 -0.1408 0.0435 0.023 Uiso 0.40 1 calc PR B 2
H24D H 0.9236 -0.0725 0.0940 0.023 Uiso 0.40 1 calc PR B 2
C25' C 0.8842(7) -0.1552(10) 0.1866(12) 0.062(6) Uani 0.40 1 d P B 2
H25C H 0.8721 -0.2056 0.1743 0.074 Uiso 0.40 1 calc PR B 2
H25D H 0.9203 -0.1552 0.1959 0.074 Uiso 0.40 1 calc PR B 2
C26 C 0.87306(12) -0.13251(16) 0.24827(17) 0.0280(6) Uani 1 1 d . . .
H26A H 0.8367 -0.1312 0.2293 0.034 Uiso 1 1 calc R B 1
H26B H 0.8819 -0.1629 0.2955 0.034 Uiso 1 1 calc R B 1
C27 C 0.87274(12) -0.03871(17) 0.33836(17) 0.0303(6) Uani 1 1 d . . .
H27A H 0.8873 -0.0740 0.3800 0.036 Uiso 1 1 calc R B .
H27B H 0.8366 -0.0458 0.3234 0.036 Uiso 1 1 calc R . .
C28 C 0.88385(12) 0.03747(18) 0.37064(18) 0.0327(7) Uani 1 1 d . B .
H28A H 0.9197 0.0461 0.3813 0.039 Uiso 1 1 calc R . .
H28B H 0.8758 0.0398 0.4206 0.039 Uiso 1 1 calc R . .
C29 C 0.85679(12) 0.09907(17) 0.31959(18) 0.0312(6) Uani 1 1 d . . .
H29A H 0.8212 0.0879 0.3045 0.037 Uiso 1 1 calc R B .
H29B H 0.8616 0.1444 0.3506 0.037 Uiso 1 1 calc R . .
C30 C 0.84069(12) 0.17300(17) 0.20695(19) 0.0335(7) Uani 1 1 d . . .
H30A H 0.8457 0.2161 0.2413 0.040 Uiso 1 1 calc R B .
H30B H 0.8058 0.1582 0.1965 0.040 Uiso 1 1 calc R . .
C31 C 0.85007(13) 0.19523(18) 0.1314(2) 0.0377(7) Uani 1 1 d . B .
H31A H 0.8857 0.2051 0.1415 0.045 Uiso 1 1 calc R . .
H31B H 0.8326 0.2417 0.1146 0.045 Uiso 1 1 calc R . .
C32 C 0.83491(13) 0.14123(19) 0.0639(2) 0.0382(7) Uani 1 1 d . . .
H32A H 0.7998 0.1287 0.0551 0.046 Uiso 1 1 calc R B .
H32B H 0.8385 0.1652 0.0166 0.046 Uiso 1 1 calc R . .
C33 C 0.91564(12) 0.0870(2) 0.0785(2) 0.0369(7) Uani 1 1 d . . .
H33A H 0.9175 0.0982 0.0263 0.055 Uiso 1 1 calc R B .
H33B H 0.9354 0.0435 0.0978 0.055 Uiso 1 1 calc R . .
H33C H 0.9284 0.1283 0.1127 0.055 Uiso 1 1 calc R . .
C34 C 0.81057(12) -0.1290(2) 0.0608(2) 0.0415(9) Uani 0.60 1 d P B 1
H34A H 0.8168 -0.1710 0.0313 0.062 Uiso 0.60 1 calc PR B 1
H34B H 0.7828 -0.1009 0.0292 0.062 Uiso 0.60 1 calc PR B 1
H34C H 0.8027 -0.1462 0.1075 0.062 Uiso 0.60 1 calc PR B 1
C34' C 0.81057(12) -0.1290(2) 0.0608(2) 0.0415(9) Uani 0.40 1 d P B 2
H34D H 0.8176 -0.1656 0.0258 0.062 Uiso 0.40 1 calc PR B 2
H34E H 0.7917 -0.0890 0.0307 0.062 Uiso 0.40 1 calc PR B 2
H34F H 0.7914 -0.1515 0.0925 0.062 Uiso 0.40 1 calc PR B 2
C35 C 0.94550(10) -0.05589(17) 0.29311(17) 0.0282(6) Uani 1 1 d . . .
H35A H 0.9579 -0.0950 0.3305 0.042 Uiso 1 1 calc R B .
H35B H 0.9575 -0.0088 0.3166 0.042 Uiso 1 1 calc R . .
H35C H 0.9572 -0.0635 0.2474 0.042 Uiso 1 1 calc R . .
C36 C 0.92360(11) 0.13925(17) 0.27249(18) 0.0300(6) Uani 1 1 d . . .
H36A H 0.9251 0.1859 0.2996 0.045 Uiso 1 1 calc R B .
H36B H 0.9356 0.1458 0.2269 0.045 Uiso 1 1 calc R . .
H36C H 0.9442 0.1033 0.3071 0.045 Uiso 1 1 calc R . .
C37 C 0.73301(10) 0.05302(17) 0.19408(19) 0.0303(7) Uani 1 1 d . . .
C38 C 0.72448(13) 0.0365(2) 0.2647(2) 0.0420(8) Uani 1 1 d . B .
H38A H 0.7410 -0.0037 0.2939 0.050 Uiso 1 1 calc R . .
C39 C 0.69216(16) 0.0780(3) 0.2930(3) 0.0618(13) Uani 1 1 d . . .
H39A H 0.6868 0.0663 0.3413 0.074 Uiso 1 1 calc R B .
C40 C 0.66776(15) 0.1367(3) 0.2503(4) 0.0735(17) Uani 1 1 d . B .
H40A H 0.6451 0.1644 0.2689 0.088 Uiso 1 1 calc R . .
C41 C 0.67629(14) 0.1546(2) 0.1813(3) 0.0646(14) Uani 1 1 d . . .
H41A H 0.6600 0.1953 0.1528 0.078 Uiso 1 1 calc R B .
C42 C 0.70913(12) 0.1130(2) 0.1525(2) 0.0436(9) Uani 1 1 d . B .
H42A H 0.7150 0.1258 0.1048 0.052 Uiso 1 1 calc R . .
B1 B 0.47468(11) 0.26130(16) 0.48410(16) 0.0193(6) Uani 1 1 d . . .
C101 C 0.43281(10) 0.20721(15) 0.50302(14) 0.0207(5) Uani 1 1 d . . .
C102 C 0.44521(11) 0.14147(16) 0.54300(16) 0.0273(6) Uani 1 1 d . . .
H10C H 0.4785 0.1258 0.5561 0.033 Uiso 1 1 calc R . .
C103 C 0.41094(13) 0.09810(18) 0.56445(16) 0.0332(7) Uani 1 1 d . . .
H10D H 0.4211 0.0537 0.5913 0.040 Uiso 1 1 calc R . .
C104 C 0.36220(12) 0.11899(18) 0.54703(17) 0.0330(7) Uani 1 1 d . . .
H10E H 0.3388 0.0897 0.5622 0.040 Uiso 1 1 calc R . .
C105 C 0.34805(12) 0.18329(18) 0.50719(18) 0.0311(7) Uani 1 1 d . . .
H10F H 0.3146 0.1984 0.4944 0.037 Uiso 1 1 calc R . .
C106 C 0.38278(11) 0.22610(16) 0.48570(17) 0.0259(6) Uani 1 1 d . . .
H10G H 0.3722 0.2700 0.4581 0.031 Uiso 1 1 calc R . .
C107 C 0.49430(9) 0.31778(15) 0.55688(14) 0.0195(5) Uani 1 1 d . . .
C108 C 0.49715(10) 0.29896(15) 0.63336(15) 0.0231(5) Uani 1 1 d . . .
H10H H 0.4837 0.2536 0.6429 0.028 Uiso 1 1 calc R . .
C109 C 0.51874(11) 0.34373(16) 0.69596(15) 0.0259(6) Uani 1 1 d . . .
H10I H 0.5200 0.3285 0.7468 0.031 Uiso 1 1 calc R . .
C110 C 0.53834(10) 0.41027(16) 0.68406(16) 0.0254(6) Uani 1 1 d . . .
H11C H 0.5532 0.4411 0.7265 0.030 Uiso 1 1 calc R . .
C111 C 0.53605(10) 0.43138(16) 0.60920(17) 0.0261(6) Uani 1 1 d . . .
H11D H 0.5492 0.4771 0.6001 0.031 Uiso 1 1 calc R . .
C112 C 0.51454(10) 0.38572(16) 0.54778(15) 0.0236(5) Uani 1 1 d . . .
H11E H 0.5135 0.4013 0.4971 0.028 Uiso 1 1 calc R . .
C113 C 0.44956(10) 0.30748(15) 0.40394(14) 0.0198(5) Uani 1 1 d . . .
C114 C 0.41938(10) 0.36794(15) 0.40547(15) 0.0228(5) Uani 1 1 d . . .
H11F H 0.4153 0.3828 0.4538 0.027 Uiso 1 1 calc R . .
C115 C 0.39508(10) 0.40730(16) 0.33969(17) 0.0258(6) Uani 1 1 d . . .
H11G H 0.3748 0.4475 0.3438 0.031 Uiso 1 1 calc R . .
C116 C 0.40053(11) 0.38758(16) 0.26834(16) 0.0266(6) Uani 1 1 d . . .
H11H H 0.3843 0.4141 0.2232 0.032 Uiso 1 1 calc R . .
C117 C 0.43008(11) 0.32852(17) 0.26414(16) 0.0267(6) Uani 1 1 d . . .
H11I H 0.4340 0.3142 0.2156 0.032 Uiso 1 1 calc R . .
C118 C 0.45405(10) 0.29003(15) 0.33037(15) 0.0224(5) Uani 1 1 d . . .
H11J H 0.4744 0.2501 0.3256 0.027 Uiso 1 1 calc R . .
C119 C 0.52236(10) 0.21333(15) 0.47634(15) 0.0217(5) Uani 1 1 d . . .
C120 C 0.57097(11) 0.22749(16) 0.51897(17) 0.0267(6) Uani 1 1 d . . .
H12G H 0.5770 0.2661 0.5555 0.032 Uiso 1 1 calc R . .
C121 C 0.61102(12) 0.18722(19) 0.51016(19) 0.0349(7) Uani 1 1 d . . .
H12H H 0.6433 0.1981 0.5413 0.042 Uiso 1 1 calc R . .
C122 C 0.60387(12) 0.13179(19) 0.45651(19) 0.0361(7) Uani 1 1 d . . .
H12I H 0.6310 0.1055 0.4488 0.043 Uiso 1 1 calc R . .
C123 C 0.55634(13) 0.11523(18) 0.41415(18) 0.0346(7) Uani 1 1 d . . .
H12J H 0.5507 0.0767 0.3775 0.041 Uiso 1 1 calc R . .
C124 C 0.51685(12) 0.15462(17) 0.42498(17) 0.0291(6) Uani 1 1 d . . .
H12K H 0.4846 0.1411 0.3962 0.035 Uiso 1 1 calc R . .
B2 B 1.00878(10) 0.25258(15) 0.02257(16) 0.0159(5) Uani 1 1 d . . .
C201 C 0.97472(10) 0.18963(14) -0.03346(14) 0.0177(5) Uani 1 1 d . . .
C202 C 0.99237(10) 0.12016(15) -0.04393(17) 0.0243(6) Uani 1 1 d . . .
H20B H 1.0252 0.1079 -0.0164 0.029 Uiso 1 1 calc R . .
C203 C 0.96374(11) 0.06809(16) -0.09328(17) 0.0282(6) Uani 1 1 d . . .
H20C H 0.9773 0.0215 -0.0982 0.034 Uiso 1 1 calc R . .
C204 C 0.91601(11) 0.08382(16) -0.13486(15) 0.0249(6) Uani 1 1 d . . .
H20D H 0.8964 0.0485 -0.1682 0.030 Uiso 1 1 calc R . .
C205 C 0.89746(11) 0.15256(16) -0.12675(16) 0.0257(6) Uani 1 1 d . . .
H20E H 0.8649 0.1649 -0.1555 0.031 Uiso 1 1 calc R . .
C206 C 0.92609(10) 0.20330(15) -0.07710(15) 0.0219(5) Uani 1 1 d . . .
H20F H 0.9122 0.2496 -0.0724 0.026 Uiso 1 1 calc R . .
C207 C 0.97779(9) 0.29071(13) 0.07805(14) 0.0163(5) Uani 1 1 d . . .
C208 C 0.98705(10) 0.27807(14) 0.15776(14) 0.0192(5) Uani 1 1 d . . .
H20G H 1.0121 0.2442 0.1817 0.023 Uiso 1 1 calc R . .
C209 C 0.96141(10) 0.31266(15) 0.20337(15) 0.0223(5) Uani 1 1 d . . .
H20H H 0.9692 0.3021 0.2570 0.027 Uiso 1 1 calc R . .
C210 C 0.92477(10) 0.36203(15) 0.17127(16) 0.0233(5) Uani 1 1 d . . .
H21B H 0.9073 0.3860 0.2023 0.028 Uiso 1 1 calc R . .
C211 C 0.91379(10) 0.37617(14) 0.09253(16) 0.0215(5) Uani 1 1 d . . .
H21C H 0.8885 0.4098 0.0691 0.026 Uiso 1 1 calc R . .
C212 C 0.93998(10) 0.34094(14) 0.04800(15) 0.0191(5) Uani 1 1 d . . .
H21D H 0.9317 0.3516 -0.0056 0.023 Uiso 1 1 calc R . .
C213 C 1.02277(9) 0.31491(14) -0.03390(14) 0.0163(5) Uani 1 1 d . . .
C214 C 1.02732(9) 0.38980(14) -0.01654(15) 0.0190(5) Uani 1 1 d . . .
H21E H 1.0201 0.4065 0.0290 0.023 Uiso 1 1 calc R . .
C215 C 1.04192(10) 0.44057(15) -0.06317(16) 0.0222(5) Uani 1 1 d . . .
H21F H 1.0441 0.4907 -0.0493 0.027 Uiso 1 1 calc R . .
C216 C 1.05324(10) 0.41837(15) -0.12978(15) 0.0220(5) Uani 1 1 d . . .
H21G H 1.0634 0.4528 -0.1616 0.026 Uiso 1 1 calc R . .
C217 C 1.04950(10) 0.34487(16) -0.14904(15) 0.0226(5) Uani 1 1 d . . .
H21I H 1.0573 0.3287 -0.1943 0.027 Uiso 1 1 calc R . .
C218 C 1.03435(9) 0.29484(15) -0.10221(15) 0.0196(5) Uani 1 1 d . . .
H21J H 1.0317 0.2450 -0.1170 0.024 Uiso 1 1 calc R . .
C219 C 1.05991(10) 0.21611(14) 0.07658(14) 0.0185(5) Uani 1 1 d . . .
C220 C 1.10696(10) 0.24251(15) 0.07974(15) 0.0215(5) Uani 1 1 d . . .
H22C H 1.1097 0.2822 0.0473 0.026 Uiso 1 1 calc R . .
C221 C 1.14984(11) 0.21307(17) 0.12840(18) 0.0302(6) Uani 1 1 d . . .
H22D H 1.1809 0.2326 0.1284 0.036 Uiso 1 1 calc R . .
C222 C 1.14736(12) 0.15561(17) 0.17669(18) 0.0327(7) Uani 1 1 d . . .
H22E H 1.1765 0.1361 0.2107 0.039 Uiso 1 1 calc R . .
C223 C 1.10181(12) 0.12678(16) 0.17480(17) 0.0309(7) Uani 1 1 d . . .
H22F H 1.0996 0.0869 0.2073 0.037 Uiso 1 1 calc R . .
C224 C 1.05936(11) 0.15610(15) 0.12552(16) 0.0240(5) Uani 1 1 d . . .
H22G H 1.0286 0.1349 0.1246 0.029 Uiso 1 1 calc R . .
C1S C 0.8228(8) 0.6032(14) 0.0059(17) 0.055(6) Uani 0.53 1 d P C 1
H1SA H 0.8246 0.6236 -0.0441 0.066 Uiso 0.53 1 calc PR C 1
H1SB H 0.8571 0.5962 0.0381 0.066 Uiso 0.53 1 calc PR C 1
Cl1 Cl 0.79671(13) 0.66658(19) 0.0494(2) 0.0859(10) Uani 0.53 1 d P C 1
C1T C 0.8221(11) 0.6146(15) 0.0109(17) 0.058(7) Uani 0.47 1 d P C 2
H1TA H 0.8583 0.6143 0.0207 0.070 Uiso 0.47 1 calc PR C 2
H1TB H 0.8077 0.6481 -0.0326 0.070 Uiso 0.47 1 calc PR C 2
Cl1' Cl 0.80534(19) 0.6427(2) 0.0970(3) 0.0993(14) Uani 0.47 1 d P C 2
Cl2 Cl 0.79672(6) 0.52159(7) -0.01114(8) 0.0747(3) Uani 1 1 d . . .
C2S C 0.75759(12) 0.23553(19) 0.40118(19) 0.0352(7) Uani 1 1 d . . .
H2SA H 0.7475 0.2133 0.3491 0.042 Uiso 1 1 calc R . .
H2SB H 0.7653 0.2875 0.3954 0.042 Uiso 1 1 calc R . .
Cl3 Cl 0.81034(3) 0.19091(5) 0.45781(5) 0.0419(2) Uani 1 1 d . . .
Cl4 Cl 0.70871(4) 0.22922(6) 0.44360(7) 0.0588(3) Uani 1 1 d . . .
C3S C 0.71599(13) 0.82948(19) 0.2216(2) 0.0387(8) Uani 1 1 d . . .
H3SA H 0.6808 0.8172 0.1999 0.046 Uiso 1 1 calc R . .
H3SB H 0.7218 0.8774 0.2005 0.046 Uiso 1 1 calc R . .
Cl5 Cl 0.75223(3) 0.76287(5) 0.19283(5) 0.04098(19) Uani 1 1 d . . .
Cl6 Cl 0.72977(4) 0.83543(6) 0.32319(6) 0.0511(2) Uani 1 1 d . . .

loop_
_atom_site_aniso_label
_atom_site_aniso_U_11
_atom_site_aniso_U_22
_atom_site_aniso_U_33
_atom_site_aniso_U_23
_atom_site_aniso_U_13
_atom_site_aniso_U_12
Fe1 0.01973(18) 0.02023(18) 0.01312(16) 0.00141(14) 0.00387(13) -0.00122(14)
S1 0.0247(3) 0.0313(4) 0.0186(3) 0.0037(3) 0.0077(3) 0.0076(3)
N1 0.0264(12) 0.0374(14) 0.0227(12) -0.0032(10) 0.0049(10) -0.0059(11)
N2 0.027(2) 0.033(3) 0.0148(17) 0.0039(18) 0.0046(17) 0.0043(18)
N2' 0.045(9) 0.066(12) 0.031(8) 0.016(8) 0.006(6) -0.019(7)
N3 0.0285(12) 0.0236(12) 0.0227(11) 0.0025(9) 0.0083(10) 0.0008(10)
N4 0.0277(12) 0.0290(13) 0.0183(11) 0.0003(9) 0.0098(9) -0.0017(10)
C1 0.0389(17) 0.0417(19) 0.0258(15) -0.0083(13) 0.0076(13) -0.0038(14)
C2 0.073(3) 0.046(2) 0.0371(19) 0.0017(16) 0.0249(19) 0.007(2)
C2' 0.073(3) 0.046(2) 0.0371(19) 0.0017(16) 0.0249(19) 0.007(2)
C3 0.0255(19) 0.028(2) 0.0205(18) 0.0093(15) 0.0028(15) 0.0041(16)
C4 0.030(3) 0.039(3) 0.022(3) 0.010(2) 0.007(2) -0.009(3)
C3' 0.050(8) 0.063(9) 0.016(5) 0.017(5) 0.012(5) 0.015(7)
C4' 0.079(15) 0.12(3) 0.057(13) 0.049(15) 0.018(10) -0.054(16)
C5 0.0332(16) 0.0359(17) 0.0314(16) 0.0087(13) 0.0090(13) -0.0083(13)
C6 0.0300(15) 0.0267(15) 0.0300(15) -0.0011(12) 0.0062(12) -0.0036(12)
C7 0.0337(16) 0.0361(17) 0.0220(14) -0.0037(12) 0.0078(12) 0.0009(13)
C8 0.0278(14) 0.0364(17) 0.0155(12) -0.0013(11) 0.0071(10) -0.0009(12)
C9 0.0372(16) 0.0330(16) 0.0220(13) 0.0040(12) 0.0126(12) -0.0038(13)
C10 0.0422(18) 0.0340(17) 0.0346(17) 0.0023(14) 0.0131(14) -0.0074(14)
C11 0.0406(18) 0.0317(17) 0.0395(18) -0.0015(14) 0.0106(15) -0.0080(14)
C12 0.0274(15) 0.051(2) 0.0356(17) 0.0005(15) 0.0087(13) -0.0021(14)
C13 0.023(2) 0.042(3) 0.017(2) 0.006(2) 0.0087(17) 0.0121(19)
C13' 0.24(4) 0.15(3) 0.047(15) 0.069(19) 0.08(2) 0.09(3)
C14 0.0399(18) 0.0316(17) 0.0360(17) 0.0038(13) 0.0101(14) 0.0091(14)
C15 0.0267(14) 0.0431(19) 0.0267(14) 0.0017(13) 0.0119(12) 0.0003(13)
C16 0.0223(13) 0.0290(15) 0.0206(13) 0.0050(11) 0.0067(10) 0.0072(11)
C17 0.0277(15) 0.0302(16) 0.0298(15) 0.0014(12) 0.0085(12) 0.0048(12)
C18 0.0388(18) 0.0408(19) 0.0296(16) -0.0046(14) 0.0096(14) 0.0136(15)
C19 0.0353(18) 0.062(2) 0.0322(17) 0.0027(16) 0.0173(14) 0.0158(16)
C20 0.0261(15) 0.051(2) 0.0389(18) 0.0110(15) 0.0152(13) 0.0037(14)
C21 0.0289(15) 0.0318(16) 0.0294(15) 0.0020(12) 0.0089(12) 0.0029(12)
Fe2 0.01847(17) 0.01567(17) 0.01534(16) -0.00121(13) 0.00689(13) -0.00083(14)
S2 0.0177(3) 0.0258(3) 0.0272(3) -0.0091(3) 0.0076(3) -0.0003(2)
N5 0.0240(11) 0.0266(12) 0.0179(10) 0.0021(9) 0.0087(9) 0.0002(9)
N6 0.023(2) 0.023(2) 0.007(2) -0.0030(17) 0.0047(19) 0.0002(17)
N6' 0.032(4) 0.038(5) 0.017(4) -0.014(3) 0.013(4) -0.003(3)
N7 0.0221(11) 0.0274(12) 0.0179(11) 0.0000(9) 0.0035(9) 0.0042(9)
N8 0.0263(12) 0.0215(12) 0.0293(12) -0.0064(9) 0.0107(10) -0.0041(9)
C22 0.0363(17) 0.0419(19) 0.0222(14) 0.0010(13) 0.0104(12) -0.0011(14)
C23 0.022(3) 0.032(3) 0.019(4) -0.007(3) 0.012(2) -0.004(2)
C23' 0.075(10) 0.044(6) 0.034(7) 0.010(5) 0.037(5) 0.029(6)
C24 0.026(2) 0.023(2) 0.022(2) -0.0062(18) 0.0086(18) 0.0048(18)
C25 0.028(3) 0.025(4) 0.020(3) -0.011(2) 0.010(2) 0.002(3)
C24' 0.026(3) 0.022(3) 0.012(3) -0.006(2) 0.010(2) 0.004(3)
C25' 0.060(10) 0.023(7) 0.125(14) -0.029(6) 0.062(9) -0.005(6)
C26 0.0343(16) 0.0215(14) 0.0297(15) 0.0069(11) 0.0113(12) 0.0006(12)
C27 0.0330(16) 0.0331(16) 0.0258(14) 0.0003(12) 0.0100(12) 0.0027(13)
C28 0.0335(16) 0.0387(17) 0.0260(15) -0.0049(13) 0.0085(13) -0.0030(13)
C29 0.0321(16) 0.0302(16) 0.0333(16) -0.0103(13) 0.0122(13) -0.0023(12)
C30 0.0294(15) 0.0272(16) 0.0396(17) -0.0088(13) 0.0028(13) 0.0016(12)
C31 0.0369(17) 0.0250(16) 0.049(2) -0.0037(14) 0.0083(15) 0.0006(13)
C32 0.0404(18) 0.0358(18) 0.0374(18) 0.0067(14) 0.0089(15) 0.0063(14)
C33 0.0322(16) 0.045(2) 0.0377(17) 0.0113(15) 0.0174(14) -0.0006(14)
C34 0.0313(16) 0.044(2) 0.052(2) -0.0321(17) 0.0160(15) -0.0100(14)
C34' 0.0313(16) 0.044(2) 0.052(2) -0.0321(17) 0.0160(15) -0.0100(14)
C35 0.0251(14) 0.0337(16) 0.0227(14) -0.0005(12) 0.0016(11) 0.0062(12)
C36 0.0305(15) 0.0244(15) 0.0315(15) -0.0021(12) 0.0027(12) -0.0028(12)
C37 0.0180(13) 0.0325(16) 0.0401(17) -0.0180(13) 0.0073(12) -0.0024(11)
C38 0.0377(18) 0.0409(19) 0.056(2) -0.0206(17) 0.0272(17) -0.0116(15)
C39 0.051(2) 0.064(3) 0.087(3) -0.042(3) 0.047(2) -0.020(2)
C40 0.0281(19) 0.076(3) 0.119(4) -0.065(3) 0.024(2) -0.007(2)
C41 0.0326(19) 0.051(2) 0.091(4) -0.036(2) -0.015(2) 0.0136(17)
C42 0.0290(16) 0.0402(19) 0.050(2) -0.0163(16) -0.0076(15) 0.0093(14)
B1 0.0220(14) 0.0200(14) 0.0170(13) -0.0024(11) 0.0073(11) -0.0041(11)
C101 0.0272(13) 0.0228(13) 0.0129(11) -0.0050(9) 0.0071(10) -0.0067(10)
C102 0.0323(15) 0.0279(15) 0.0195(13) 0.0009(11) 0.0037(11) -0.0064(12)
C103 0.052(2) 0.0300(16) 0.0169(13) 0.0009(11) 0.0084(13) -0.0115(14)
C104 0.0442(18) 0.0373(17) 0.0219(14) -0.0083(12) 0.0163(13) -0.0210(14)
C105 0.0304(15) 0.0351(17) 0.0322(15) -0.0121(13) 0.0160(13) -0.0109(13)
C106 0.0303(15) 0.0239(14) 0.0271(14) -0.0076(11) 0.0137(12) -0.0056(11)
C107 0.0201(12) 0.0224(13) 0.0172(12) -0.0028(10) 0.0072(10) -0.0027(10)
C108 0.0260(13) 0.0228(14) 0.0217(13) -0.0004(10) 0.0086(11) -0.0040(11)
C109 0.0296(14) 0.0321(15) 0.0158(12) -0.0016(11) 0.0058(11) -0.0025(12)
C110 0.0231(13) 0.0285(15) 0.0232(13) -0.0084(11) 0.0040(11) -0.0028(11)
C111 0.0252(14) 0.0246(14) 0.0280(14) -0.0031(11) 0.0066(11) -0.0067(11)
C112 0.0262(13) 0.0281(14) 0.0179(12) 0.0008(10) 0.0086(10) -0.0040(11)
C113 0.0213(12) 0.0223(13) 0.0167(11) -0.0021(10) 0.0065(10) -0.0064(10)
C114 0.0261(13) 0.0235(14) 0.0190(12) -0.0049(10) 0.0067(10) -0.0038(11)
C115 0.0248(14) 0.0233(14) 0.0273(14) -0.0028(11) 0.0039(11) -0.0020(11)
C116 0.0269(14) 0.0304(15) 0.0194(13) 0.0035(11) 0.0015(11) -0.0079(12)
C117 0.0311(15) 0.0339(16) 0.0170(12) -0.0019(11) 0.0096(11) -0.0081(12)
C118 0.0267(13) 0.0242(14) 0.0186(12) -0.0021(10) 0.0100(10) -0.0027(11)
C119 0.0270(13) 0.0221(13) 0.0183(12) 0.0040(10) 0.0099(10) -0.0008(11)
C120 0.0268(14) 0.0285(15) 0.0267(14) 0.0006(11) 0.0106(11) -0.0019(11)
C121 0.0269(15) 0.0419(19) 0.0372(17) 0.0059(14) 0.0111(13) 0.0010(13)
C122 0.0379(17) 0.0401(18) 0.0367(17) 0.0108(14) 0.0208(14) 0.0139(14)
C123 0.051(2) 0.0286(16) 0.0274(15) -0.0016(12) 0.0155(14) 0.0088(14)
C124 0.0350(16) 0.0274(15) 0.0242(14) -0.0021(11) 0.0070(12) 0.0029(12)
B2 0.0187(13) 0.0146(13) 0.0162(12) -0.0024(10) 0.0079(10) -0.0016(10)
C201 0.0254(13) 0.0161(12) 0.0147(11) 0.0004(9) 0.0107(10) -0.0047(10)
C202 0.0209(13) 0.0248(14) 0.0298(14) -0.0081(11) 0.0114(11) -0.0020(11)
C203 0.0333(15) 0.0207(14) 0.0343(16) -0.0115(12) 0.0154(13) -0.0048(12)
C204 0.0337(15) 0.0238(14) 0.0186(12) -0.0046(10) 0.0096(11) -0.0103(11)
C205 0.0290(14) 0.0257(14) 0.0191(12) 0.0048(11) 0.0013(11) -0.0050(11)
C206 0.0302(14) 0.0173(12) 0.0171(12) 0.0037(10) 0.0049(10) -0.0009(10)
C207 0.0211(12) 0.0138(11) 0.0162(11) -0.0019(9) 0.0086(9) -0.0053(9)
C208 0.0224(12) 0.0178(12) 0.0183(12) 0.0000(9) 0.0072(10) -0.0026(10)
C209 0.0292(14) 0.0245(14) 0.0157(12) -0.0012(10) 0.0102(10) -0.0061(11)
C210 0.0273(14) 0.0211(13) 0.0271(14) -0.0054(11) 0.0167(11) -0.0042(11)
C211 0.0225(13) 0.0174(12) 0.0273(13) -0.0016(10) 0.0115(11) -0.0006(10)
C212 0.0241(13) 0.0176(12) 0.0182(12) -0.0007(9) 0.0100(10) -0.0028(10)
C213 0.0161(11) 0.0168(12) 0.0163(11) 0.0000(9) 0.0051(9) -0.0013(9)
C214 0.0221(12) 0.0197(13) 0.0172(11) -0.0028(10) 0.0089(10) -0.0037(10)
C215 0.0249(13) 0.0174(12) 0.0256(13) 0.0006(10) 0.0092(11) -0.0027(10)
C216 0.0221(13) 0.0251(14) 0.0195(12) 0.0059(10) 0.0068(10) -0.0039(10)
C217 0.0261(13) 0.0289(14) 0.0154(12) -0.0010(10) 0.0101(10) -0.0028(11)
C218 0.0215(12) 0.0192(13) 0.0197(12) -0.0034(10) 0.0084(10) -0.0021(10)
C219 0.0238(12) 0.0144(12) 0.0188(12) -0.0049(9) 0.0085(10) 0.0025(10)
C220 0.0240(13) 0.0177(12) 0.0228(13) -0.0065(10) 0.0064(10) -0.0015(10)
C221 0.0225(14) 0.0289(15) 0.0357(16) -0.0131(13) 0.0021(12) 0.0010(11)
C222 0.0324(16) 0.0295(16) 0.0281(15) -0.0083(12) -0.0049(12) 0.0126(13)
C223 0.0443(18) 0.0219(14) 0.0256(14) 0.0021(11) 0.0082(13) 0.0112(13)
C224 0.0310(14) 0.0188(13) 0.0239(13) 0.0004(10) 0.0103(11) 0.0025(11)
C1S 0.028(7) 0.044(8) 0.084(11) -0.019(7) -0.001(6) 0.011(5)
Cl1 0.0763(18) 0.071(2) 0.119(3) -0.0329(19) 0.042(2) 0.0063(15)
C1T 0.058(12) 0.040(10) 0.067(12) 0.021(10) 0.003(8) -0.008(7)
Cl1' 0.111(3) 0.079(3) 0.132(4) -0.040(3) 0.073(3) -0.009(2)
Cl2 0.0942(10) 0.0590(7) 0.0742(8) -0.0051(6) 0.0289(7) -0.0041(6)
C2S 0.0354(17) 0.0370(18) 0.0332(16) 0.0045(13) 0.0097(14) -0.0013(14)
Cl3 0.0430(5) 0.0501(5) 0.0341(4) -0.0003(4) 0.0133(3) 0.0122(4)
Cl4 0.0515(6) 0.0535(6) 0.0851(8) 0.0126(5) 0.0419(6) 0.0105(5)
C3S 0.0345(17) 0.0311(17) 0.0465(19) 0.0061(14) 0.0046(15) 0.0055(14)
Cl5 0.0354(4) 0.0366(4) 0.0538(5) 0.0028(4) 0.0171(4) -0.0031(3)
Cl6 0.0511(5) 0.0468(5) 0.0500(5) -0.0038(4) 0.0054(4) 0.0099(4)

loop_
_atom_type_symbol
_atom_type_description
_atom_type_scat_dispersion_real
_atom_type_scat_dispersion_imag
_atom_type_scat_source
C C 0.0033 0.0016 'International Tables Vol C Tables 4.2.6.8 and 6.1.1.4'
H H 0.0000 0.0000 'International Tables Vol C Tables 4.2.6.8 and 6.1.1.4'
B B 0.0013 0.0007 'International Tables Vol C Tables 4.2.6.8 and 6.1.1.4'
N N 0.0061 0.0033 'International Tables Vol C Tables 4.2.6.8 and 6.1.1.4'
S S 0.1246 0.1234 'International Tables Vol C Tables 4.2.6.8 and 6.1.1.4'
Cl Cl 0.1484 0.1585 'International Tables Vol C Tables 4.2.6.8 and 6.1.1.4'
Fe Fe 0.3463 0.8444 'International Tables Vol C Tables 4.2.6.8 and 6.1.1.4'

loop_
_exptl_crystal_face_index_h
_exptl_crystal_face_index_k
_exptl_crystal_face_index_l
_exptl_crystal_face_perp_dist
26.00 -14.00 -17.00 0.3634
10.00 -22.00 -13.00 0.4636
27.00 12.00 -19.00 0.2180
35.00 -11.00 -10.00 0.2764
-8.00 16.00 20.00 0.4914
-22.00 19.00 14.00 0.4415
0.00 -14.00 -20.00 0.4003
22.00 -16.00 -18.00 0.3829
-34.00 11.00 -1.00 0.1974
6.00 25.00 -7.00 0.3091
-32.00 4.00 -8.00 0.1405
23.00 14.00 -19.00 0.2116
-22.00 -15.00 19.00 0.2334
35.00 -4.00 5.00 0.0992
38.00 1.00 0.00 0.0700
-38.00 -1.00 0.00 0.0819

loop_
_geom_angle_atom_site_label_1
_geom_angle_atom_site_label_2
_geom_angle_atom_site_label_3
_geom_angle
_geom_angle_site_symmetry_1
_geom_angle_site_symmetry_3
_geom_angle_publ_flag
N1 Fe1 N3 143.48(10) . . ?
N1 Fe1 N4 88.48(9) . . ?
N3 Fe1 N4 90.51(9) . . ?
N1 Fe1 N2 79.90(13) . . ?
N3 Fe1 N2 90.96(13) . . ?
N4 Fe1 N2 162.28(13) . . ?
N1 Fe1 S1 110.81(7) . . ?
N3 Fe1 S1 105.70(7) . . ?
N4 Fe1 S1 90.78(6) . . ?
N2 Fe1 S1 105.79(12) . . ?
N1 Fe1 N2' 94.6(4) . . ?
N3 Fe1 N2' 77.3(4) . . ?
N4 Fe1 N2' 163.3(5) . . ?
N2 Fe1 N2' 15.0(3) . . ?
S1 Fe1 N2' 103.3(5) . . ?
C16 S1 Fe1 114.83(9) . . ?
C12 N1 C1 109.0(2) . . ?
C12 N1 C11 108.9(3) . . ?
C1 N1 C11 105.8(3) . . ?
C12 N1 Fe1 118.9(2) . . ?
C1 N1 Fe1 103.65(18) . . ?
C11 N1 Fe1 109.69(18) . . ?
C3 N2 C13 108.7(5) . . ?
C3 N2 C2 107.3(4) . . ?
C13 N2 C2 107.7(4) . . ?
C3 N2 Fe1 106.7(3) . . ?
C13 N2 Fe1 120.9(4) . . ?
C2 N2 Fe1 104.9(3) . . ?
C13' N2' C3' 115(2) . . ?
C13' N2' C4' 113(3) . . ?
C3' N2' C4' 100.6(19) . . ?
C13' N2' Fe1 119.9(18) . . ?
C3' N2' Fe1 101.9(9) . . ?
C4' N2' Fe1 103.5(14) . . ?
C6 N3 C14 108.5(2) . . ?
C6 N3 C5 105.6(2) . . ?
C14 N3 C5 108.4(2) . . ?
C6 N3 Fe1 107.76(17) . . ?
C14 N3 Fe1 122.0(2) . . ?
C5 N3 Fe1 103.50(18) . . ?
C9 N4 C8 106.1(2) . . ?
C9 N4 C15 107.9(2) . . ?
C8 N4 C15 107.7(2) . . ?
C9 N4 Fe1 110.22(17) . . ?
C8 N4 Fe1 109.28(16) . . ?
C15 N4 Fe1 115.19(17) . . ?
C2 C1 N1 110.6(3) . . ?
C2 C1 H1A 109.5 . . ?
N1 C1 H1A 109.5 . . ?
C2 C1 H1B 109.5 . . ?
N1 C1 H1B 109.5 . . ?
H1A C1 H1B 108.1 . . ?
C1 C2 N2 106.2(3) . . ?
C1 C2 H2A 110.5 . . ?
N2 C2 H2A 110.5 . . ?
C1 C2 H2B 110.5 . . ?
N2 C2 H2B 110.5 . . ?
H2A C2 H2B 108.7 . . ?
N2 C3 C4 113.4(4) . . ?
N2 C3 H3A 108.9 . . ?
C4 C3 H3A 108.9 . . ?
N2 C3 H3B 108.9 . . ?
C4 C3 H3B 108.9 . . ?
H3A C3 H3B 107.7 . . ?
C3 C4 C5 116.4(5) . . ?
C3 C4 H4A 108.2 . . ?
C5 C4 H4A 108.2 . . ?
C3 C4 H4I 108.2 . . ?
C5 C4 H4I 108.2 . . ?
H4A C4 H4I 107.3 . . ?
N2' C3' H3K 112.0 . . ?
N2' C3' H3L 112.0 . . ?
H3K C3' H3L 109.7 . . ?
C5 C4' N2' 105(2) . . ?
C5 C4' H4J 110.8 . . ?
N2' C4' H4J 110.8 . . ?
C5 C4' H4K 110.8 . . ?
N2' C4' H4K 110.8 . . ?
H4J C4' H4K 108.8 . . ?
C4' C5 N3 105.4(11) . . ?
C4' C5 C4 16.0(10) . . ?
N3 C5 C4 116.1(3) . . ?
C4' C5 H5A 102.5 . . ?
N3 C5 H5A 108.3 . . ?
C4 C5 H5A 108.3 . . ?
C4' C5 H5B 124.2 . . ?
N3 C5 H5B 108.3 . . ?
C4 C5 H5B 108.3 . . ?
H5A C5 H5B 107.4 . . ?
N3 C6 C7 115.2(2) . . ?
N3 C6 H6A 108.5 . . ?
C7 C6 H6A 108.5 . . ?
N3 C6 H6B 108.5 . . ?
C7 C6 H6B 108.5 . . ?
H6A C6 H6B 107.5 . . ?
C8 C7 C6 116.0(2) . . ?
C8 C7 H7A 108.3 . . ?
C6 C7 H7A 108.3 . . ?
C8 C7 H7B 108.3 . . ?
C6 C7 H7B 108.3 . . ?
H7A C7 H7B 107.4 . . ?
N4 C8 C7 115.9(2) . . ?
N4 C8 H8A 108.3 . . ?
C7 C8 H8A 108.3 . . ?
N4 C8 H8B 108.3 . . ?
C7 C8 H8B 108.3 . . ?
H8A C8 H8B 107.4 . . ?
N4 C9 C10 116.2(3) . . ?
N4 C9 H9A 108.2 . . ?
C10 C9 H9A 108.2 . . ?
N4 C9 H9B 108.2 . . ?
C10 C9 H9B 108.2 . . ?
H9A C9 H9B 107.4 . . ?
C11 C10 C9 116.0(3) . . ?
C11 C10 H10A 108.3 . . ?
C9 C10 H10A 108.3 . . ?
C11 C10 H10B 108.3 . . ?
C9 C10 H10B 108.3 . . ?
H10A C10 H10B 107.4 . . ?
N1 C11 C10 115.5(3) . . ?
N1 C11 H11A 108.4 . . ?
C10 C11 H11A 108.4 . . ?
N1 C11 H11B 108.4 . . ?
C10 C11 H11B 108.4 . . ?
H11A C11 H11B 107.5 . . ?
N1 C12 H12A 109.5 . . ?
N1 C12 H12B 109.5 . . ?
H12A C12 H12B 109.5 . . ?
N1 C12 H12C 109.5 . . ?
H12A C12 H12C 109.5 . . ?
H12B C12 H12C 109.5 . . ?
N2' C13' H13D 109.5 . . ?
N2' C13' H13E 109.5 . . ?
H13D C13' H13E 109.5 . . ?
N2' C13' H13F 109.5 . . ?
H13D C13' H13F 109.5 . . ?
H13E C13' H13F 109.5 . . ?
N3 C14 H14A 109.5 . . ?
N3 C14 H14B 109.5 . . ?
H14A C14 H14B 109.5 . . ?
N3 C14 H14C 109.5 . . ?
H14A C14 H14C 109.5 . . ?
H14B C14 H14C 109.5 . . ?
N4 C15 H15A 109.5 . . ?
N4 C15 H15B 109.5 . . ?
H15A C15 H15B 109.5 . . ?
N4 C15 H15C 109.5 . . ?
H15A C15 H15C 109.5 . . ?
H15B C15 H15C 109.5 . . ?
C17 C16 C21 118.0(3) . . ?
C17 C16 S1 121.0(2) . . ?
C21 C16 S1 121.0(2) . . ?
C18 C17 C16 120.9(3) . . ?
C18 C17 H17A 119.6 . . ?
C16 C17 H17A 119.6 . . ?
C19 C18 C17 120.1(3) . . ?
C19 C18 H18A 119.9 . . ?
C17 C18 H18A 119.9 . . ?
C20 C19 C18 119.8(3) . . ?
C20 C19 H19A 120.1 . . ?
C18 C19 H19A 120.1 . . ?
C19 C20 C21 120.2(3) . . ?
C19 C20 H20A 119.9 . . ?
C21 C20 H20A 119.9 . . ?
C20 C21 C16 120.9(3) . . ?
C20 C21 H21A 119.6 . . ?
C16 C21 H21A 119.6 . . ?
N5 Fe2 N7 143.47(9) . . ?
N5 Fe2 N8 90.29(9) . . ?
N7 Fe2 N8 91.21(9) . . ?
N5 Fe2 S2 108.68(7) . . ?
N7 Fe2 S2 106.06(7) . . ?
N8 Fe2 S2 105.33(6) . . ?
N5 Fe2 N6' 92.0(2) . . ?
N7 Fe2 N6' 77.6(2) . . ?
N8 Fe2 N6' 163.9(2) . . ?
S2 Fe2 N6' 89.1(2) . . ?
N5 Fe2 N6 77.94(13) . . ?
N7 Fe2 N6 91.34(13) . . ?
N8 Fe2 N6 163.30(14) . . ?
S2 Fe2 N6 89.79(13) . . ?
N6' Fe2 N6 14.58(18) . . ?
C37 S2 Fe2 122.02(10) . . ?
C33 N5 C32 111.6(3) . . ?
C33 N5 C22 108.4(2) . . ?
C32 N5 C22 104.4(2) . . ?
C33 N5 Fe2 115.26(18) . . ?
C32 N5 Fe2 111.29(18) . . ?
C22 N5 Fe2 105.05(17) . . ?
C34 N6 C24 107.2(4) . . ?
C34 N6 C23 112.0(4) . . ?
C24 N6 C23 108.2(5) . . ?
C34 N6 Fe2 115.7(3) . . ?
C24 N6 Fe2 108.5(3) . . ?
C23 N6 Fe2 105.1(4) . . ?
C24' N6' C25' 109.2(9) . . ?
C24' N6' Fe2 108.7(5) . . ?
C25' N6' Fe2 102.9(7) . . ?
C35 N7 C27 110.0(2) . . ?
C35 N7 C26 109.2(2) . . ?
C27 N7 C26 104.4(2) . . ?
C35 N7 Fe2 117.01(18) . . ?
C27 N7 Fe2 109.20(17) . . ?
C26 N7 Fe2 106.30(16) . . ?
C30 N8 C36 108.2(2) . . ?
C30 N8 C29 106.6(2) . . ?
C36 N8 C29 107.3(2) . . ?
C30 N8 Fe2 107.62(17) . . ?
C36 N8 Fe2 118.95(18) . . ?
C29 N8 Fe2 107.58(17) . . ?
C23 C22 N5 110.1(4) . . ?
C23 C22 C23' 17.1(5) . . ?
N5 C22 C23' 115.5(7) . . ?
C23 C22 H22A 109.6 . . ?
N5 C22 H22A 109.6 . . ?
C23' C22 H22A 119.4 . . ?
C23 C22 H22B 109.6 . . ?
N5 C22 H22B 109.6 . . ?
C23' C22 H22B 92.8 . . ?
H22A C22 H22B 108.1 . . ?
C22 C23 N6 109.0(5) . . ?
C22 C23 H23A 109.9 . . ?
N6 C23 H23A 109.9 . . ?
C22 C23 H23B 109.9 . . ?
N6 C23 H23B 109.9 . . ?
H23A C23 H23B 108.3 . . ?
C24' C23' C22 118.1(8) . . ?
C24' C23' H23H 107.8 . . ?
C22 C23' H23H 107.8 . . ?
C24' C23' H23I 107.8 . . ?
C22 C23' H23I 107.8 . . ?
H23H C23' H23I 107.1 . . ?
C25 C24 N6 113.3(5) . . ?
C25 C24 H24A 108.9 . . ?
N6 C24 H24A 108.9 . . ?
C25 C24 H24B 108.9 . . ?
N6 C24 H24B 108.9 . . ?
H24A C24 H24B 107.7 . . ?
C24 C25 C26 120.8(6) . . ?
C24 C25 H25A 107.1 . . ?
C26 C25 H25A 107.1 . . ?
C24 C25 H25B 107.1 . . ?
C26 C25 H25B 107.1 . . ?
H25A C25 H25B 106.8 . . ?
N6' C24' C23' 113.2(7) . . ?
N6' C24' H24C 108.9 . . ?
C23' C24' H24C 108.9 . . ?
N6' C24' H24D 108.9 . . ?
C23' C24' H24D 108.9 . . ?
H24C C24' H24D 107.7 . . ?
C26 C25' N6' 109.4(10) . . ?
C26 C25' H25C 109.8 . . ?
N6' C25' H25C 109.8 . . ?
C26 C25' H25D 109.8 . . ?
N6' C25' H25D 109.8 . . ?
H25C C25' H25D 108.2 . . ?
C25' C26 N7 112.1(10) . . ?
C25' C26 C25 11.5(10) . . ?
N7 C26 C25 116.4(4) . . ?
C25' C26 H26A 100.8 . . ?
N7 C26 H26A 108.2 . . ?
C25 C26 H26A 108.2 . . ?
C25' C26 H26B 119.4 . . ?
N7 C26 H26B 108.2 . . ?
C25 C26 H26B 108.2 . . ?
H26A C26 H26B 107.3 . . ?
N7 C27 C28 115.7(3) . . ?
N7 C27 H27A 108.4 . . ?
C28 C27 H27A 108.4 . . ?
N7 C27 H27B 108.4 . . ?
C28 C27 H27B 108.4 . . ?
H27A C27 H27B 107.4 . . ?
C27 C28 C29 115.9(3) . . ?
C27 C28 H28A 108.3 . . ?
C29 C28 H28A 108.3 . . ?
C27 C28 H28B 108.3 . . ?
C29 C28 H28B 108.3 . . ?
H28A C28 H28B 107.4 . . ?
N8 C29 C28 115.7(2) . . ?
N8 C29 H29A 108.4 . . ?
C28 C29 H29A 108.4 . . ?
N8 C29 H29B 108.4 . . ?
C28 C29 H29B 108.4 . . ?
H29A C29 H29B 107.4 . . ?
N8 C30 C31 114.9(3) . . ?
N8 C30 H30A 108.5 . . ?
C31 C30 H30A 108.5 . . ?
N8 C30 H30B 108.5 . . ?
C31 C30 H30B 108.5 . . ?
H30A C30 H30B 107.5 . . ?
C30 C31 C32 117.3(3) . . ?
C30 C31 H31A 108.0 . . ?
C32 C31 H31A 108.0 . . ?
C30 C31 H31B 108.0 . . ?
C32 C31 H31B 108.0 . . ?
H31A C31 H31B 107.2 . . ?
N5 C32 C31 113.6(3) . . ?
N5 C32 H32A 108.9 . . ?
C31 C32 H32A 108.9 . . ?
N5 C32 H32B 108.9 . . ?
C31 C32 H32B 108.9 . . ?
H32A C32 H32B 107.7 . . ?
N5 C33 H33A 109.5 . . ?
N5 C33 H33B 109.5 . . ?
H33A C33 H33B 109.5 . . ?
N5 C33 H33C 109.5 . . ?
H33A C33 H33C 109.5 . . ?
H33B C33 H33C 109.5 . . ?
N6 C34 H34A 109.5 . . ?
N6 C34 H34B 109.5 . . ?
H34A C34 H34B 109.5 . . ?
N6 C34 H34C 109.5 . . ?
H34A C34 H34C 109.5 . . ?
H34B C34 H34C 109.5 . . ?
N7 C35 H35A 109.5 . . ?
N7 C35 H35B 109.5 . . ?
H35A C35 H35B 109.5 . . ?
N7 C35 H35C 109.5 . . ?
H35A C35 H35C 109.5 . . ?
H35B C35 H35C 109.5 . . ?
N8 C36 H36A 109.5 . . ?
N8 C36 H36B 109.5 . . ?
H36A C36 H36B 109.5 . . ?
N8 C36 H36C 109.5 . . ?
H36A C36 H36C 109.5 . . ?
H36B C36 H36C 109.5 . . ?
C38 C37 C42 118.8(3) . . ?
C38 C37 S2 120.1(3) . . ?
C42 C37 S2 120.9(3) . . ?
C39 C38 C37 120.9(4) . . ?
C39 C38 H38A 119.5 . . ?
C37 C38 H38A 119.5 . . ?
C40 C39 C38 119.8(4) . . ?
C40 C39 H39A 120.1 . . ?
C38 C39 H39A 120.1 . . ?
C41 C40 C39 120.1(4) . . ?
C41 C40 H40A 119.9 . . ?
C39 C40 H40A 119.9 . . ?
C40 C41 C42 120.4(4) . . ?
C40 C41 H41A 119.8 . . ?
C42 C41 H41A 119.8 . . ?
C37 C42 C41 120.0(4) . . ?
C37 C42 H42A 120.0 . . ?
C41 C42 H42A 120.0 . . ?
C107 B1 C119 107.6(2) . . ?
C107 B1 C101 108.4(2) . . ?
C119 B1 C101 110.4(2) . . ?
C107 B1 C113 110.0(2) . . ?
C119 B1 C113 111.2(2) . . ?
C101 B1 C113 109.2(2) . . ?
C102 C101 C106 114.8(3) . . ?
C102 C101 B1 122.2(2) . . ?
C106 C101 B1 122.8(2) . . ?
C103 C102 C101 122.9(3) . . ?
C103 C102 H10C 118.6 . . ?
C101 C102 H10C 118.6 . . ?
C104 C103 C102 120.5(3) . . ?
C104 C103 H10D 119.7 . . ?
C102 C103 H10D 119.7 . . ?
C103 C104 C105 118.8(3) . . ?
C103 C104 H10E 120.6 . . ?
C105 C104 H10E 120.6 . . ?
C104 C105 C106 120.0(3) . . ?
C104 C105 H10F 120.0 . . ?
C106 C105 H10F 120.0 . . ?
C105 C106 C101 122.9(3) . . ?
C105 C106 H10G 118.5 . . ?
C101 C106 H10G 118.5 . . ?
C112 C107 C108 114.9(2) . . ?
C112 C107 B1 121.7(2) . . ?
C108 C107 B1 123.0(2) . . ?
C109 C108 C107 123.0(3) . . ?
C109 C108 H10H 118.5 . . ?
C107 C108 H10H 118.5 . . ?
C110 C109 C108 120.0(3) . . ?
C110 C109 H10I 120.0 . . ?
C108 C109 H10I 120.0 . . ?
C109 C110 C111 119.0(3) . . ?
C109 C110 H11C 120.5 . . ?
C111 C110 H11C 120.5 . . ?
C112 C111 C110 120.0(3) . . ?
C112 C111 H11D 120.0 . . ?
C110 C111 H11D 120.0 . . ?
C111 C112 C107 123.1(2) . . ?
C111 C112 H11E 118.4 . . ?
C107 C112 H11E 118.4 . . ?
C114 C113 C118 114.5(2) . . ?
C114 C113 B1 120.2(2) . . ?
C118 C113 B1 125.3(2) . . ?
C115 C114 C113 123.4(2) . . ?
C115 C114 H11F 118.3 . . ?
C113 C114 H11F 118.3 . . ?
C116 C115 C114 119.9(3) . . ?
C116 C115 H11G 120.1 . . ?
C114 C115 H11G 120.1 . . ?
C117 C116 C115 118.7(3) . . ?
C117 C116 H11H 120.6 . . ?
C115 C116 H11H 120.6 . . ?
C116 C117 C118 120.5(3) . . ?
C116 C117 H11I 119.7 . . ?
C118 C117 H11I 119.7 . . ?
C117 C118 C113 123.0(3) . . ?
C117 C118 H11J 118.5 . . ?
C113 C118 H11J 118.5 . . ?
C120 C119 C124 114.6(3) . . ?
C120 C119 B1 123.8(2) . . ?
C124 C119 B1 121.6(2) . . ?
C121 C120 C119 122.9(3) . . ?
C121 C120 H12G 118.6 . . ?
C119 C120 H12G 118.6 . . ?
C122 C121 C120 120.3(3) . . ?
C122 C121 H12H 119.9 . . ?
C120 C121 H12H 119.9 . . ?
C121 C122 C123 118.7(3) . . ?
C121 C122 H12I 120.7 . . ?
C123 C122 H12I 120.7 . . ?
C122 C123 C124 120.3(3) . . ?
C122 C123 H12J 119.8 . . ?
C124 C123 H12J 119.8 . . ?
C123 C124 C119 123.2(3) . . ?
C123 C124 H12K 118.4 . . ?
C119 C124 H12K 118.4 . . ?
C219 B2 C213 108.9(2) . . ?
C219 B2 C201 110.1(2) . . ?
C213 B2 C201 107.79(19) . . ?
C219 B2 C207 109.9(2) . . ?
C213 B2 C207 109.8(2) . . ?
C201 B2 C207 110.3(2) . . ?
C202 C201 C206 114.7(2) . . ?
C202 C201 B2 123.2(2) . . ?
C206 C201 B2 122.0(2) . . ?
C203 C202 C201 122.8(3) . . ?
C203 C202 H20B 118.6 . . ?
C201 C202 H20B 118.6 . . ?
C204 C203 C202 120.5(3) . . ?
C204 C203 H20C 119.7 . . ?
C202 C203 H20C 119.7 . . ?
C203 C204 C205 118.3(3) . . ?
C203 C204 H20D 120.9 . . ?
C205 C204 H20D 120.9 . . ?
C206 C205 C204 120.5(3) . . ?
C206 C205 H20E 119.8 . . ?
C204 C205 H20E 119.8 . . ?
C205 C206 C201 123.2(3) . . ?
C205 C206 H20F 118.4 . . ?
C201 C206 H20F 118.4 . . ?
C212 C207 C208 114.1(2) . . ?
C212 C207 B2 121.3(2) . . ?
C208 C207 B2 124.6(2) . . ?
C209 C208 C207 123.3(2) . . ?
C209 C208 H20G 118.3 . . ?
C207 C208 H20G 118.3 . . ?
C210 C209 C208 120.4(2) . . ?
C210 C209 H20H 119.8 . . ?
C208 C209 H20H 119.8 . . ?
C209 C210 C211 118.7(2) . . ?
C209 C210 H21B 120.7 . . ?
C211 C210 H21B 120.7 . . ?
C210 C211 C212 119.9(3) . . ?
C210 C211 H21C 120.1 . . ?
C212 C211 H21C 120.1 . . ?
C211 C212 C207 123.6(2) . . ?
C211 C212 H21D 118.2 . . ?
C207 C212 H21D 118.2 . . ?
C214 C213 C218 114.9(2) . . ?
C214 C213 B2 124.2(2) . . ?
C218 C213 B2 120.8(2) . . ?
C215 C214 C213 122.9(2) . . ?
C215 C214 H21E 118.6 . . ?
C213 C214 H21E 118.6 . . ?
C216 C215 C214 120.4(2) . . ?
C216 C215 H21F 119.8 . . ?
C214 C215 H21F 119.8 . . ?
C215 C216 C217 118.8(2) . . ?
C215 C216 H21G 120.6 . . ?
C217 C216 H21G 120.6 . . ?
C216 C217 C218 120.2(2) . . ?
C216 C217 H21I 119.9 . . ?
C218 C217 H21I 119.9 . . ?
C217 C218 C213 122.9(2) . . ?
C217 C218 H21J 118.5 . . ?
C213 C218 H21J 118.5 . . ?
C220 C219 C224 114.8(2) . . ?
C220 C219 B2 123.5(2) . . ?
C224 C219 B2 121.7(2) . . ?
C221 C220 C219 122.8(3) . . ?
C221 C220 H22C 118.6 . . ?
C219 C220 H22C 118.6 . . ?
C222 C221 C220 120.3(3) . . ?
C222 C221 H22D 119.9 . . ?
C220 C221 H22D 119.9 . . ?
C221 C222 C223 119.1(3) . . ?
C221 C222 H22E 120.4 . . ?
C223 C222 H22E 120.4 . . ?
C222 C223 C224 120.1(3) . . ?
C222 C223 H22F 120.0 . . ?
C224 C223 H22F 120.0 . . ?
C223 C224 C219 122.9(3) . . ?
C223 C224 H22G 118.5 . . ?
C219 C224 H22G 118.5 . . ?
Cl2 C1S Cl1 118.6(15) . . ?
Cl2 C1S H1SA 107.7 . . ?
Cl1 C1S H1SA 107.7 . . ?
Cl2 C1S H1SB 107.7 . . ?
Cl1 C1S H1SB 107.7 . . ?
H1SA C1S H1SB 107.1 . . ?
Cl1' C1T Cl2 105.5(13) . . ?
Cl1' C1T H1TA 110.6 . . ?
Cl2 C1T H1TA 110.6 . . ?
Cl1' C1T H1TB 110.6 . . ?
Cl2 C1T H1TB 110.6 . . ?
H1TA C1T H1TB 108.8 . . ?
C1S Cl2 C1T 4.3(18) . . ?
Cl3 C2S Cl4 111.08(18) . . ?
Cl3 C2S H2SA 109.4 . . ?
Cl4 C2S H2SA 109.4 . . ?
Cl3 C2S H2SB 109.4 . . ?
Cl4 C2S H2SB 109.4 . . ?
H2SA C2S H2SB 108.0 . . ?
Cl5 C3S Cl6 111.67(18) . . ?
Cl5 C3S H3SA 109.3 . . ?
Cl6 C3S H3SA 109.3 . . ?
Cl5 C3S H3SB 109.3 . . ?
Cl6 C3S H3SB 109.3 . . ?
H3SA C3S H3SB 107.9 . . ?

loop_
_geom_bond_atom_site_label_1
_geom_bond_atom_site_label_2
_geom_bond_distance
_geom_bond_site_symmetry_2
_geom_bond_publ_flag
Fe1 N1 2.185(2) . ?
Fe1 N3 2.217(2) . ?
Fe1 N4 2.267(2) . ?
Fe1 N2 2.340(5) . ?
Fe1 S1 2.3540(8) . ?
Fe1 N2' 2.386(16) . ?
S1 C16 1.772(3) . ?
N1 C12 1.480(4) . ?
N1 C1 1.488(4) . ?
N1 C11 1.512(4) . ?
N2 C3 1.475(6) . ?
N2 C13 1.487(7) . ?
N2 C2 1.585(6) . ?
N2' C13' 1.34(4) . ?
N2' C3' 1.51(2) . ?
N2' C4' 1.56(4) . ?
N3 C6 1.483(4) . ?
N3 C14 1.484(4) . ?
N3 C5 1.497(4) . ?
N4 C9 1.481(4) . ?
N4 C8 1.483(4) . ?
N4 C15 1.485(4) . ?
C1 C2 1.485(5) . ?
C1 H1A 0.9900 . ?
C1 H1B 0.9900 . ?
C2 H2A 0.9900 . ?
C2 H2B 0.9900 . ?
C3 C4 1.514(9) . ?
C3 H3A 0.9900 . ?
C3 H3B 0.9900 . ?
C4 C5 1.531(8) . ?
C4 H4A 0.9900 . ?
C4 H4I 0.9900 . ?
C3' H3K 0.9900 . ?
C3' H3L 0.9900 . ?
C4' C5 1.47(4) . ?
C4' H4J 0.9900 . ?
C4' H4K 0.9900 . ?
C5 H5A 0.9900 . ?
C5 H5B 0.9900 . ?
C6 C7 1.529(4) . ?
C6 H6A 0.9900 . ?
C6 H6B 0.9900 . ?
C7 C8 1.510(4) . ?
C7 H7A 0.9900 . ?
C7 H7B 0.9900 . ?
C8 H8A 0.9900 . ?
C8 H8B 0.9900 . ?
C9 C10 1.533(4) . ?
C9 H9A 0.9900 . ?
C9 H9B 0.9900 . ?
C10 C11 1.514(5) . ?
C10 H10A 0.9900 . ?
C10 H10B 0.9900 . ?
C11 H11A 0.9900 . ?
C11 H11B 0.9900 . ?
C12 H12A 0.9800 . ?
C12 H12B 0.9800 . ?
C12 H12C 0.9800 . ?
C13 H13A 0.9800 . ?
C13 H13B 0.9800 . ?
C13 H13C 0.9800 . ?
C13' H13D 0.9800 . ?
C13' H13E 0.9800 . ?
C13' H13F 0.9800 . ?
C14 H14A 0.9800 . ?
C14 H14B 0.9800 . ?
C14 H14C 0.9800 . ?
C15 H15A 0.9800 . ?
C15 H15B 0.9800 . ?
C15 H15C 0.9800 . ?
C16 C17 1.393(4) . ?
C16 C21 1.398(4) . ?
C17 C18 1.386(4) . ?
C17 H17A 0.9500 . ?
C18 C19 1.386(5) . ?
C18 H18A 0.9500 . ?
C19 C20 1.376(5) . ?
C19 H19A 0.9500 . ?
C20 C21 1.388(4) . ?
C20 H20A 0.9500 . ?
C21 H21A 0.9500 . ?
Fe2 N5 2.157(2) . ?
Fe2 N7 2.177(2) . ?
Fe2 N8 2.247(2) . ?
Fe2 S2 2.3459(7) . ?
Fe2 N6' 2.370(8) . ?
Fe2 N6 2.406(5) . ?
S2 C37 1.774(3) . ?
N5 C33 1.471(4) . ?
N5 C32 1.476(4) . ?
N5 C22 1.518(4) . ?
N6 C34 1.476(6) . ?
N6 C24 1.491(7) . ?
N6 C23 1.492(8) . ?
N6' C24' 1.486(10) . ?
N6' C25' 1.68(2) . ?
N7 C35 1.480(4) . ?
N7 C27 1.497(4) . ?
N7 C26 1.501(4) . ?
N8 C30 1.475(4) . ?
N8 C36 1.483(4) . ?
N8 C29 1.491(4) . ?
C22 C23 1.455(10) . ?
C22 C23' 1.598(15) . ?
C22 H22A 0.9900 . ?
C22 H22B 0.9900 . ?
C23 H23A 0.9900 . ?
C23 H23B 0.9900 . ?
C23' C24' 1.495(16) . ?
C23' H23H 0.9900 . ?
C23' H23I 0.9900 . ?
C24 C25 1.471(10) . ?
C24 H24A 0.9900 . ?
C24 H24B 0.9900 . ?
C25 C26 1.575(8) . ?
C25 H25A 0.9900 . ?
C25 H25B 0.9900 . ?
C24' H24C 0.9900 . ?
C24' H24D 0.9900 . ?
C25' C26 1.305(18) . ?
C25' H25C 0.9900 . ?
C25' H25D 0.9900 . ?
C26 H26A 0.9900 . ?
C26 H26B 0.9900 . ?
C27 C28 1.513(4) . ?
C27 H27A 0.9900 . ?
C27 H27B 0.9900 . ?
C28 C29 1.522(5) . ?
C28 H28A 0.9900 . ?
C28 H28B 0.9900 . ?
C29 H29A 0.9900 . ?
C29 H29B 0.9900 . ?
C30 C31 1.515(5) . ?
C30 H30A 0.9900 . ?
C30 H30B 0.9900 . ?
C31 C32 1.535(5) . ?
C31 H31A 0.9900 . ?
C31 H31B 0.9900 . ?
C32 H32A 0.9900 . ?
C32 H32B 0.9900 . ?
C33 H33A 0.9800 . ?
C33 H33B 0.9800 . ?
C33 H33C 0.9800 . ?
C34 H34A 0.9800 . ?
C34 H34B 0.9800 . ?
C34 H34C 0.9800 . ?
C35 H35A 0.9800 . ?
C35 H35B 0.9800 . ?
C35 H35C 0.9800 . ?
C36 H36A 0.9800 . ?
C36 H36B 0.9800 . ?
C36 H36C 0.9800 . ?
C37 C38 1.394(5) . ?
C37 C42 1.395(5) . ?
C38 C39 1.392(5) . ?
C38 H38A 0.9500 . ?
C39 C40 1.389(8) . ?
C39 H39A 0.9500 . ?
C40 C41 1.371(8) . ?
C40 H40A 0.9500 . ?
C41 C42 1.409(5) . ?
C41 H41A 0.9500 . ?
C42 H42A 0.9500 . ?
B1 C107 1.643(4) . ?
B1 C119 1.649(4) . ?
B1 C101 1.652(4) . ?
B1 C113 1.655(4) . ?
C101 C102 1.399(4) . ?
C101 C106 1.406(4) . ?
C102 C103 1.390(4) . ?
C102 H10C 0.9500 . ?
C103 C104 1.381(5) . ?
C103 H10D 0.9500 . ?
C104 C105 1.381(5) . ?
C104 H10E 0.9500 . ?
C105 C106 1.395(4) . ?
C105 H10F 0.9500 . ?
C106 H10G 0.9500 . ?
C107 C112 1.400(4) . ?
C107 C108 1.402(4) . ?
C108 C109 1.392(4) . ?
C108 H10H 0.9500 . ?
C109 C110 1.382(4) . ?
C109 H10I 0.9500 . ?
C110 C111 1.389(4) . ?
C110 H11C 0.9500 . ?
C111 C112 1.387(4) . ?
C111 H11D 0.9500 . ?
C112 H11E 0.9500 . ?
C113 C114 1.405(4) . ?
C113 C118 1.405(3) . ?
C114 C115 1.395(4) . ?
C114 H11F 0.9500 . ?
C115 C116 1.386(4) . ?
C115 H11G 0.9500 . ?
C116 C117 1.383(4) . ?
C116 H11H 0.9500 . ?
C117 C118 1.391(4) . ?
C117 H11I 0.9500 . ?
C118 H11J 0.9500 . ?
C119 C120 1.400(4) . ?
C119 C124 1.401(4) . ?
C120 C121 1.399(4) . ?
C120 H12G 0.9500 . ?
C121 C122 1.379(5) . ?
C121 H12H 0.9500 . ?
C122 C123 1.383(5) . ?
C122 H12I 0.9500 . ?
C123 C124 1.390(4) . ?
C123 H12J 0.9500 . ?
C124 H12K 0.9500 . ?
B2 C219 1.644(4) . ?
B2 C213 1.651(4) . ?
B2 C201 1.656(4) . ?
B2 C207 1.658(4) . ?
C201 C202 1.400(4) . ?
C201 C206 1.404(4) . ?
C202 C203 1.400(4) . ?
C202 H20B 0.9500 . ?
C203 C204 1.380(4) . ?
C203 H20C 0.9500 . ?
C204 C205 1.389(4) . ?
C204 H20D 0.9500 . ?
C205 C206 1.386(4) . ?
C205 H20E 0.9500 . ?
C206 H20F 0.9500 . ?
C207 C212 1.402(4) . ?
C207 C208 1.407(3) . ?
C208 C209 1.393(4) . ?
C208 H20G 0.9500 . ?
C209 C210 1.377(4) . ?
C209 H20H 0.9500 . ?
C210 C211 1.391(4) . ?
C210 H21B 0.9500 . ?
C211 C212 1.394(4) . ?
C211 H21C 0.9500 . ?
C212 H21D 0.9500 . ?
C213 C214 1.407(4) . ?
C213 C218 1.409(3) . ?
C214 C215 1.392(4) . ?
C214 H21E 0.9500 . ?
C215 C216 1.388(4) . ?
C215 H21F 0.9500 . ?
C216 C217 1.389(4) . ?
C216 H21G 0.9500 . ?
C217 C218 1.393(4) . ?
C217 H21I 0.9500 . ?
C218 H21J 0.9500 . ?
C219 C220 1.403(4) . ?
C219 C224 1.414(4) . ?
C220 C221 1.393(4) . ?
C220 H22C 0.9500 . ?
C221 C222 1.381(5) . ?
C221 H22D 0.9500 . ?
C222 C223 1.385(5) . ?
C222 H22E 0.9500 . ?
C223 C224 1.388(4) . ?
C223 H22F 0.9500 . ?
C224 H22G 0.9500 . ?
C1S Cl2 1.66(3) . ?
C1S Cl1 1.68(3) . ?
C1S H1SA 0.9900 . ?
C1S H1SB 0.9900 . ?
C1T Cl1' 1.82(3) . ?
C1T Cl2 1.85(3) . ?
C1T H1TA 0.9900 . ?
C1T H1TB 0.9900 . ?
C2S Cl3 1.758(3) . ?
C2S Cl4 1.762(3) . ?
C2S H2SA 0.9900 . ?
C2S H2SB 0.9900 . ?
C3S Cl5 1.764(4) . ?
C3S Cl6 1.767(4) . ?
C3S H3SA 0.9900 . ?
C3S H3SB 0.9900 . ?

loop_
_geom_torsion_atom_site_label_1
_geom_torsion_atom_site_label_2
_geom_torsion_atom_site_label_3
_geom_torsion_atom_site_label_4
_geom_torsion
_geom_torsion_site_symmetry_1
_geom_torsion_site_symmetry_2
_geom_torsion_site_symmetry_3
_geom_torsion_site_symmetry_4
_geom_torsion_publ_flag
N1 Fe1 S1 C16 80.43(13) . . . . ?
N3 Fe1 S1 C16 -100.15(13) . . . . ?
N4 Fe1 S1 C16 169.10(13) . . . . ?
N2 Fe1 S1 C16 -4.55(17) . . . . ?
N2' Fe1 S1 C16 -19.9(4) . . . . ?
N3 Fe1 N1 C12 -15.4(3) . . . . ?
N4 Fe1 N1 C12 73.4(2) . . . . ?
N2 Fe1 N1 C12 -93.1(2) . . . . ?
S1 Fe1 N1 C12 163.7(2) . . . . ?
N2' Fe1 N1 C12 -90.2(5) . . . . ?
N3 Fe1 N1 C1 105.8(2) . . . . ?
N4 Fe1 N1 C1 -165.4(2) . . . . ?
N2 Fe1 N1 C1 28.0(2) . . . . ?
S1 Fe1 N1 C1 -75.2(2) . . . . ?
N2' Fe1 N1 C1 31.0(5) . . . . ?
N3 Fe1 N1 C11 -141.6(2) . . . . ?
N4 Fe1 N1 C11 -52.8(2) . . . . ?
N2 Fe1 N1 C11 140.6(2) . . . . ?
S1 Fe1 N1 C11 37.5(2) . . . . ?
N2' Fe1 N1 C11 143.6(5) . . . . ?
N1 Fe1 N2 C3 116.3(3) . . . . ?
N3 Fe1 N2 C3 -28.2(3) . . . . ?
N4 Fe1 N2 C3 66.5(6) . . . . ?
S1 Fe1 N2 C3 -134.8(3) . . . . ?
N2' Fe1 N2 C3 -52(2) . . . . ?
N1 Fe1 N2 C13 -119.0(5) . . . . ?
N3 Fe1 N2 C13 96.6(4) . . . . ?
N4 Fe1 N2 C13 -168.7(4) . . . . ?
S1 Fe1 N2 C13 -10.1(5) . . . . ?
N2' Fe1 N2 C13 73(2) . . . . ?
N1 Fe1 N2 C2 2.7(3) . . . . ?
N3 Fe1 N2 C2 -141.8(3) . . . . ?
N4 Fe1 N2 C2 -47.1(6) . . . . ?
S1 Fe1 N2 C2 111.6(3) . . . . ?
N2' Fe1 N2 C2 -166(2) . . . . ?
N1 Fe1 N2' C13' -95(3) . . . . ?
N3 Fe1 N2' C13' 121(3) . . . . ?
N4 Fe1 N2' C13' 165(2) . . . . ?
N2 Fe1 N2' C13' -84(3) . . . . ?
S1 Fe1 N2' C13' 18(3) . . . . ?
N1 Fe1 N2' C3' 33.6(11) . . . . ?
N3 Fe1 N2' C3' -110.3(11) . . . . ?
N4 Fe1 N2' C3' -66.5(18) . . . . ?
N2 Fe1 N2' C3' 45.0(16) . . . . ?
S1 Fe1 N2' C3' 146.3(10) . . . . ?
N1 Fe1 N2' C4' 137.8(16) . . . . ?
N3 Fe1 N2' C4' -6.1(15) . . . . ?
N4 Fe1 N2' C4' 38(2) . . . . ?
N2 Fe1 N2' C4' 149(3) . . . . ?
S1 Fe1 N2' C4' -109.5(16) . . . . ?
N1 Fe1 N3 C6 138.94(18) . . . . ?
N4 Fe1 N3 C6 50.81(18) . . . . ?
N2 Fe1 N3 C6 -146.9(2) . . . . ?
S1 Fe1 N3 C6 -40.15(18) . . . . ?
N2' Fe1 N3 C6 -140.6(5) . . . . ?
N1 Fe1 N3 C14 12.6(3) . . . . ?
N4 Fe1 N3 C14 -75.5(2) . . . . ?
N2 Fe1 N3 C14 86.8(2) . . . . ?
S1 Fe1 N3 C14 -166.5(2) . . . . ?
N2' Fe1 N3 C14 93.0(5) . . . . ?
N1 Fe1 N3 C5 -109.5(2) . . . . ?
N4 Fe1 N3 C5 162.35(18) . . . . ?
N2 Fe1 N3 C5 -35.3(2) . . . . ?
S1 Fe1 N3 C5 71.39(17) . . . . ?
N2' Fe1 N3 C5 -29.1(5) . . . . ?
N1 Fe1 N4 C9 51.5(2) . . . . ?
N3 Fe1 N4 C9 -165.01(19) . . . . ?
N2 Fe1 N4 C9 100.2(5) . . . . ?
S1 Fe1 N4 C9 -59.30(18) . . . . ?
N2' Fe1 N4 C9 152.6(13) . . . . ?
N1 Fe1 N4 C8 167.78(19) . . . . ?
N3 Fe1 N4 C8 -48.73(19) . . . . ?
N2 Fe1 N4 C8 -143.5(4) . . . . ?
S1 Fe1 N4 C8 56.98(18) . . . . ?
N2' Fe1 N4 C8 -91.2(13) . . . . ?
N1 Fe1 N4 C15 -70.9(2) . . . . ?
N3 Fe1 N4 C15 72.6(2) . . . . ?
N2 Fe1 N4 C15 -22.2(5) . . . . ?
S1 Fe1 N4 C15 178.3(2) . . . . ?
N2' Fe1 N4 C15 30.2(13) . . . . ?
C12 N1 C1 C2 67.4(4) . . . . ?
C11 N1 C1 C2 -175.6(3) . . . . ?
Fe1 N1 C1 C2 -60.2(3) . . . . ?
N1 C1 C2 N2 64.7(4) . . . . ?
C3 N2 C2 C1 -146.6(3) . . . . ?
C13 N2 C2 C1 96.6(5) . . . . ?
Fe1 N2 C2 C1 -33.3(3) . . . . ?
C13 N2 C3 C4 -60.5(5) . . . . ?
C2 N2 C3 C4 -176.7(4) . . . . ?
Fe1 N2 C3 C4 71.3(4) . . . . ?
N2 C3 C4 C5 -45.0(6) . . . . ?
C13' N2' C4' C5 -90(3) . . . . ?
C3' N2' C4' C5 146.7(16) . . . . ?
Fe1 N2' C4' C5 42(2) . . . . ?
N2' C4' C5 N3 -74(2) . . . . ?
N2' C4' C5 C4 153(7) . . . . ?
C6 N3 C5 C4' 178.3(15) . . . . ?
C14 N3 C5 C4' -65.7(15) . . . . ?
Fe1 N3 C5 C4' 65.1(15) . . . . ?
C6 N3 C5 C4 -168.9(4) . . . . ?
C14 N3 C5 C4 -52.8(5) . . . . ?
Fe1 N3 C5 C4 78.0(4) . . . . ?
C3 C4 C5 C4' 6(6) . . . . ?
C3 C4 C5 N3 -44.5(6) . . . . ?
C14 N3 C6 C7 67.1(3) . . . . ?
C5 N3 C6 C7 -176.9(3) . . . . ?
Fe1 N3 C6 C7 -66.8(3) . . . . ?
N3 C6 C7 C8 72.0(3) . . . . ?
C9 N4 C8 C7 179.9(2) . . . . ?
C15 N4 C8 C7 -64.8(3) . . . . ?
Fe1 N4 C8 C7 61.0(3) . . . . ?
C6 C7 C8 N4 -68.4(3) . . . . ?
C8 N4 C9 C10 179.9(2) . . . . ?
C15 N4 C9 C10 64.7(3) . . . . ?
Fe1 N4 C9 C10 -61.9(3) . . . . ?
N4 C9 C10 C11 64.8(4) . . . . ?
C12 N1 C11 C10 -64.6(3) . . . . ?
C1 N1 C11 C10 178.3(3) . . . . ?
Fe1 N1 C11 C10 67.1(3) . . . . ?
C9 C10 C11 N1 -66.8(4) . . . . ?
Fe1 S1 C16 C17 -84.5(2) . . . . ?
Fe1 S1 C16 C21 95.4(2) . . . . ?
C21 C16 C17 C18 -3.0(4) . . . . ?
S1 C16 C17 C18 177.0(2) . . . . ?
C16 C17 C18 C19 0.7(5) . . . . ?
C17 C18 C19 C20 1.2(5) . . . . ?
C18 C19 C20 C21 -0.7(5) . . . . ?
C19 C20 C21 C16 -1.7(5) . . . . ?
C17 C16 C21 C20 3.5(4) . . . . ?
S1 C16 C21 C20 -176.5(2) . . . . ?
N5 Fe2 S2 C37 -94.80(15) . . . . ?
N7 Fe2 S2 C37 96.67(15) . . . . ?
N8 Fe2 S2 C37 0.83(16) . . . . ?
N6' Fe2 S2 C37 173.4(2) . . . . ?
N6 Fe2 S2 C37 -171.99(18) . . . . ?
N7 Fe2 N5 C33 -16.2(3) . . . . ?
N8 Fe2 N5 C33 76.3(2) . . . . ?
S2 Fe2 N5 C33 -177.4(2) . . . . ?
N6' Fe2 N5 C33 -87.8(3) . . . . ?
N6 Fe2 N5 C33 -91.8(2) . . . . ?
N7 Fe2 N5 C32 -144.5(2) . . . . ?
N8 Fe2 N5 C32 -52.1(2) . . . . ?
S2 Fe2 N5 C32 54.2(2) . . . . ?
N6' Fe2 N5 C32 143.9(3) . . . . ?
N6 Fe2 N5 C32 139.8(2) . . . . ?
N7 Fe2 N5 C22 103.0(2) . . . . ?
N8 Fe2 N5 C22 -164.57(18) . . . . ?
S2 Fe2 N5 C22 -58.26(18) . . . . ?
N6' Fe2 N5 C22 31.4(3) . . . . ?
N6 Fe2 N5 C22 27.4(2) . . . . ?
N5 Fe2 N6 C34 -122.0(3) . . . . ?
N7 Fe2 N6 C34 93.3(3) . . . . ?
N8 Fe2 N6 C34 -168.0(3) . . . . ?
S2 Fe2 N6 C34 -12.8(3) . . . . ?
N6' Fe2 N6 C34 74.2(12) . . . . ?
N5 Fe2 N6 C24 117.6(3) . . . . ?
N7 Fe2 N6 C24 -27.2(3) . . . . ?
N8 Fe2 N6 C24 71.5(6) . . . . ?
S2 Fe2 N6 C24 -133.2(3) . . . . ?
N6' Fe2 N6 C24 -46.2(11) . . . . ?
N5 Fe2 N6 C23 2.1(4) . . . . ?
N7 Fe2 N6 C23 -142.7(4) . . . . ?
N8 Fe2 N6 C23 -44.0(7) . . . . ?
S2 Fe2 N6 C23 111.2(4) . . . . ?
N6' Fe2 N6 C23 -161.7(14) . . . . ?
N5 Fe2 N6' C24' 31.7(5) . . . . ?
N7 Fe2 N6' C24' -113.0(5) . . . . ?
N8 Fe2 N6' C24' -66.1(10) . . . . ?
S2 Fe2 N6' C24' 140.4(5) . . . . ?
N6 Fe2 N6' C24' 47.5(10) . . . . ?
N5 Fe2 N6' C25' 147.4(8) . . . . ?
N7 Fe2 N6' C25' 2.8(8) . . . . ?
N8 Fe2 N6' C25' 49.6(12) . . . . ?
S2 Fe2 N6' C25' -103.9(8) . . . . ?
N6 Fe2 N6' C25' 163.3(17) . . . . ?
N5 Fe2 N7 C35 17.0(3) . . . . ?
N8 Fe2 N7 C35 -75.1(2) . . . . ?
S2 Fe2 N7 C35 178.53(17) . . . . ?
N6' Fe2 N7 C35 93.2(3) . . . . ?
N6 Fe2 N7 C35 88.4(2) . . . . ?
N5 Fe2 N7 C27 142.64(18) . . . . ?
N8 Fe2 N7 C27 50.53(19) . . . . ?
S2 Fe2 N7 C27 -55.81(19) . . . . ?
N6' Fe2 N7 C27 -141.2(3) . . . . ?
N6 Fe2 N7 C27 -146.0(2) . . . . ?
N5 Fe2 N7 C26 -105.3(2) . . . . ?
N8 Fe2 N7 C26 162.60(17) . . . . ?
S2 Fe2 N7 C26 56.26(17) . . . . ?
N6' Fe2 N7 C26 -29.1(3) . . . . ?
N6 Fe2 N7 C26 -33.9(2) . . . . ?
N5 Fe2 N8 C30 51.50(19) . . . . ?
N7 Fe2 N8 C30 -165.00(19) . . . . ?
S2 Fe2 N8 C30 -57.98(19) . . . . ?
N6' Fe2 N8 C30 149.6(8) . . . . ?
N6 Fe2 N8 C30 96.3(5) . . . . ?
N5 Fe2 N8 C36 -71.9(2) . . . . ?
N7 Fe2 N8 C36 71.6(2) . . . . ?
S2 Fe2 N8 C36 178.65(19) . . . . ?
N6' Fe2 N8 C36 26.2(8) . . . . ?
N6 Fe2 N8 C36 -27.1(5) . . . . ?
N5 Fe2 N8 C29 166.05(19) . . . . ?
N7 Fe2 N8 C29 -50.45(19) . . . . ?
S2 Fe2 N8 C29 56.57(19) . . . . ?
N6' Fe2 N8 C29 -95.9(8) . . . . ?
N6 Fe2 N8 C29 -149.2(4) . . . . ?
C33 N5 C22 C23 65.2(4) . . . . ?
C32 N5 C22 C23 -175.7(3) . . . . ?
Fe2 N5 C22 C23 -58.5(3) . . . . ?
C33 N5 C22 C23' 47.6(6) . . . . ?
C32 N5 C22 C23' 166.7(6) . . . . ?
Fe2 N5 C22 C23' -76.1(6) . . . . ?
N5 C22 C23 N6 63.1(5) . . . . ?
C23' C22 C23 N6 175(3) . . . . ?
C34 N6 C23 C22 93.1(5) . . . . ?
C24 N6 C23 C22 -149.0(5) . . . . ?
Fe2 N6 C23 C22 -33.2(5) . . . . ?
C23 C22 C23' C24' -26.1(19) . . . . ?
N5 C22 C23' C24' 49.4(13) . . . . ?
C34 N6 C24 C25 -59.5(6) . . . . ?
C23 N6 C24 C25 179.5(6) . . . . ?
Fe2 N6 C24 C25 66.1(5) . . . . ?
N6 C24 C25 C26 -41.5(8) . . . . ?
C25' N6' C24' C23' -179.3(11) . . . . ?
Fe2 N6' C24' C23' -67.7(9) . . . . ?
C22 C23' C24' N6' 36.0(15) . . . . ?
C24' N6' C25' C26 144.0(12) . . . . ?
Fe2 N6' C25' C26 28.7(15) . . . . ?
N6' C25' C26 N7 -60.2(14) . . . . ?
N6' C25' C26 C25 -174(8) . . . . ?
C35 N7 C26 C25' -65.5(10) . . . . ?
C27 N7 C26 C25' 177.0(9) . . . . ?
Fe2 N7 C26 C25' 61.6(10) . . . . ?
C35 N7 C26 C25 -53.7(4) . . . . ?
C27 N7 C26 C25 -171.3(4) . . . . ?
Fe2 N7 C26 C25 73.4(4) . . . . ?
C24 C25 C26 C25' 29(6) . . . . ?
C24 C25 C26 N7 -41.8(8) . . . . ?
C35 N7 C27 C28 65.6(3) . . . . ?
C26 N7 C27 C28 -177.3(3) . . . . ?
Fe2 N7 C27 C28 -64.0(3) . . . . ?
N7 C27 C28 C29 68.7(4) . . . . ?
C30 N8 C29 C28 178.7(3) . . . . ?
C36 N8 C29 C28 -65.6(3) . . . . ?
Fe2 N8 C29 C28 63.5(3) . . . . ?
C27 C28 C29 N8 -69.5(4) . . . . ?
C36 N8 C30 C31 65.5(3) . . . . ?
C29 N8 C30 C31 -179.4(3) . . . . ?
Fe2 N8 C30 C31 -64.2(3) . . . . ?
N8 C30 C31 C32 69.7(4) . . . . ?
C33 N5 C32 C31 -67.2(3) . . . . ?
C22 N5 C32 C31 176.0(3) . . . . ?
Fe2 N5 C32 C31 63.1(3) . . . . ?
C30 C31 C32 N5 -66.8(4) . . . . ?
Fe2 S2 C37 C38 -94.8(3) . . . . ?
Fe2 S2 C37 C42 90.8(3) . . . . ?
C42 C37 C38 C39 1.1(5) . . . . ?
S2 C37 C38 C39 -173.5(3) . . . . ?
C37 C38 C39 C40 0.3(6) . . . . ?
C38 C39 C40 C41 -1.4(6) . . . . ?
C39 C40 C41 C42 1.1(6) . . . . ?
C38 C37 C42 C41 -1.4(5) . . . . ?
S2 C37 C42 C41 173.1(3) . . . . ?
C40 C41 C42 C37 0.3(5) . . . . ?
C107 B1 C101 C102 -88.8(3) . . . . ?
C119 B1 C101 C102 28.8(3) . . . . ?
C113 B1 C101 C102 151.3(2) . . . . ?
C107 B1 C101 C106 86.1(3) . . . . ?
C119 B1 C101 C106 -156.3(2) . . . . ?
C113 B1 C101 C106 -33.8(3) . . . . ?
C106 C101 C102 C103 -0.3(4) . . . . ?
B1 C101 C102 C103 175.0(3) . . . . ?
C101 C102 C103 C104 -0.4(4) . . . . ?
C102 C103 C104 C105 0.7(4) . . . . ?
C103 C104 C105 C106 -0.4(4) . . . . ?
C104 C105 C106 C101 -0.3(4) . . . . ?
C102 C101 C106 C105 0.6(4) . . . . ?
B1 C101 C106 C105 -174.6(2) . . . . ?
C119 B1 C107 C112 85.4(3) . . . . ?
C101 B1 C107 C112 -155.2(2) . . . . ?
C113 B1 C107 C112 -35.8(3) . . . . ?
C119 B1 C107 C108 -87.4(3) . . . . ?
C101 B1 C107 C108 32.0(3) . . . . ?
C113 B1 C107 C108 151.4(2) . . . . ?
C112 C107 C108 C109 -0.5(4) . . . . ?
B1 C107 C108 C109 172.7(3) . . . . ?
C107 C108 C109 C110 0.4(4) . . . . ?
C108 C109 C110 C111 0.0(4) . . . . ?
C109 C110 C111 C112 -0.3(4) . . . . ?
C110 C111 C112 C107 0.2(4) . . . . ?
C108 C107 C112 C111 0.2(4) . . . . ?
B1 C107 C112 C111 -173.1(3) . . . . ?
C107 B1 C113 C114 -40.9(3) . . . . ?
C119 B1 C113 C114 -160.0(2) . . . . ?
C101 B1 C113 C114 77.9(3) . . . . ?
C107 B1 C113 C118 141.6(3) . . . . ?
C119 B1 C113 C118 22.6(4) . . . . ?
C101 B1 C113 C118 -99.5(3) . . . . ?
C118 C113 C114 C115 0.9(4) . . . . ?
B1 C113 C114 C115 -176.8(2) . . . . ?
C113 C114 C115 C116 -0.6(4) . . . . ?
C114 C115 C116 C117 0.3(4) . . . . ?
C115 C116 C117 C118 -0.4(4) . . . . ?
C116 C117 C118 C113 0.7(4) . . . . ?
C114 C113 C118 C117 -1.0(4) . . . . ?
B1 C113 C118 C117 176.6(3) . . . . ?
C107 B1 C119 C120 -7.7(3) . . . . ?
C101 B1 C119 C120 -125.8(3) . . . . ?
C113 B1 C119 C120 112.8(3) . . . . ?
C107 B1 C119 C124 172.8(2) . . . . ?
C101 B1 C119 C124 54.7(3) . . . . ?
C113 B1 C119 C124 -66.7(3) . . . . ?
C124 C119 C120 C121 1.1(4) . . . . ?
B1 C119 C120 C121 -178.4(3) . . . . ?
C119 C120 C121 C122 1.5(5) . . . . ?
C120 C121 C122 C123 -2.5(5) . . . . ?
C121 C122 C123 C124 0.9(5) . . . . ?
C122 C123 C124 C119 1.8(5) . . . . ?
C120 C119 C124 C123 -2.8(4) . . . . ?
B1 C119 C124 C123 176.8(3) . . . . ?
C219 B2 C201 C202 -12.4(3) . . . . ?
C213 B2 C201 C202 106.3(3) . . . . ?
C207 B2 C201 C202 -133.9(2) . . . . ?
C219 B2 C201 C206 170.5(2) . . . . ?
C213 B2 C201 C206 -70.8(3) . . . . ?
C207 B2 C201 C206 49.0(3) . . . . ?
C206 C201 C202 C203 -0.7(4) . . . . ?
B2 C201 C202 C203 -178.0(2) . . . . ?
C201 C202 C203 C204 0.5(4) . . . . ?
C202 C203 C204 C205 0.4(4) . . . . ?
C203 C204 C205 C206 -1.1(4) . . . . ?
C204 C205 C206 C201 0.8(4) . . . . ?
C202 C201 C206 C205 0.0(4) . . . . ?
B2 C201 C206 C205 177.4(2) . . . . ?
C219 B2 C207 C212 163.5(2) . . . . ?
C213 B2 C207 C212 43.8(3) . . . . ?
C201 B2 C207 C212 -74.9(3) . . . . ?
C219 B2 C207 C208 -14.8(3) . . . . ?
C213 B2 C207 C208 -134.6(2) . . . . ?
C201 B2 C207 C208 106.8(3) . . . . ?
C212 C207 C208 C209 -0.6(4) . . . . ?
B2 C207 C208 C209 177.9(2) . . . . ?
C207 C208 C209 C210 0.1(4) . . . . ?
C208 C209 C210 C211 0.4(4) . . . . ?
C209 C210 C211 C212 -0.5(4) . . . . ?
C210 C211 C212 C207 0.0(4) . . . . ?
C208 C207 C212 C211 0.5(4) . . . . ?
B2 C207 C212 C211 -178.0(2) . . . . ?
C219 B2 C213 C214 -95.3(3) . . . . ?
C201 B2 C213 C214 145.2(2) . . . . ?
C207 B2 C213 C214 25.1(3) . . . . ?
C219 B2 C213 C218 80.4(3) . . . . ?
C201 B2 C213 C218 -39.1(3) . . . . ?
C207 B2 C213 C218 -159.2(2) . . . . ?
C218 C213 C214 C215 0.3(4) . . . . ?
B2 C213 C214 C215 176.2(2) . . . . ?
C213 C214 C215 C216 -0.6(4) . . . . ?
C214 C215 C216 C217 0.3(4) . . . . ?
C215 C216 C217 C218 0.4(4) . . . . ?
C216 C217 C218 C213 -0.8(4) . . . . ?
C214 C213 C218 C217 0.4(4) . . . . ?
B2 C213 C218 C217 -175.7(2) . . . . ?
C213 B2 C219 C220 8.0(3) . . . . ?
C201 B2 C219 C220 126.0(2) . . . . ?
C207 B2 C219 C220 -112.3(3) . . . . ?
C213 B2 C219 C224 -173.8(2) . . . . ?
C201 B2 C219 C224 -55.8(3) . . . . ?
C207 B2 C219 C224 65.9(3) . . . . ?
C224 C219 C220 C221 -1.3(4) . . . . ?
B2 C219 C220 C221 177.0(2) . . . . ?
C219 C220 C221 C222 -0.3(4) . . . . ?
C220 C221 C222 C223 1.4(4) . . . . ?
C221 C222 C223 C224 -0.7(4) . . . . ?
C222 C223 C224 C219 -1.0(4) . . . . ?
C220 C219 C224 C223 2.0(4) . . . . ?
B2 C219 C224 C223 -176.4(2) . . . . ?
Cl1 C1S Cl2 C1T 2(21) . . . . ?
Cl1' C1T Cl2 C1S -148(23) . . . . ?

loop_
_diffrn_scan_number
_diffrn_scan_type
_diffrn_scan_start
_diffrn_scan_end
_diffrn_scan_width
_diffrn_scan_exptime
_diffrn_scan_omega
_diffrn_scan_theta
_diffrn_scan_kappa
_diffrn_scan_phi
_diffrn_scan_omega1
_diffrn_scan_theta1
_diffrn_scan_frames
1 omega 5.00 59.00 1.00 45.00 - 26.12 -77.00 240.00 0.00 0.00 54
2 omega 1.00 52.00 1.00 45.00 - 26.12 52.00 47.00 0.00 0.00 51
3 omega 47.00 99.00 1.00 45.00 - 26.12 45.00 210.00 0.00 0.00 52
4 omega -46.00 9.00 1.00 45.00 - 26.12 -77.00 60.00 0.00 0.00 55
5 omega 47.00 99.00 1.00 45.00 - 26.12 45.00 300.00 0.00 0.00 52
6 omega -102.00 -50.00 1.00 45.00 - -26.90 0.00 210.00 0.00 0.00 52
7 omega -48.00 6.00 1.00 45.00 - -26.90 -77.00 300.00 0.00 0.00 54
8 omega -102.00 48.00 1.00 45.00 - -26.90 0.00 120.00 0.00 0.00 150
9 omega -102.00 48.00 1.00 45.00 - -26.90 0.00 90.00 0.00 0.00 150
10 omega -49.00 -24.00 1.00 45.00 - 26.12 0.00 300.00 0.00 0.00 25
